data_7717239
loop_
_publ_author_name
'Rodr&#xed;guez, Humberto A'
'Cruz, Daniel A.'
'Lav&#xed;n, V&#xed;ctor'
'Padr&#xf3;n, Juan I'
'Lorenzo-Luis, Pablo'

_publ_section_title
;
 Novel dinuclear open <i>paddle-wheel-like</i> copper complexes involving
 &#x3c0;-stacking on the basis of chiral binaphthyl phosphoric acid
 {(<i>R</i>)-PhosH}: structural, magnetic and optical properties.
;
_journal_issue 45
_journal_name_full 'Dalton transactions (Cambridge, England : 2003)'
_journal_page_first 18099
_journal_page_last 18103
_journal_paper_doi 10.1039/d4dt02044h
_journal_volume 53
_journal_year 2024
_chemical_formula_moiety '0.5(C86 H62 Cu2 O19 P4), 0.5(C83 H58 Cu2 O19 P4), C3 H6 O, 0.75[C3H6O]'
_chemical_formula_sum 'C175 H132 Cu4 O40 P8'
_chemical_formula_weight 3376.72
_space_group_crystal_system triclinic
_space_group_IT_number 1
_space_group_name_Hall 'P 1'
_space_group_name_H-M_alt 'P 1'
_atom_sites_solution_hydrogens mixed
_atom_sites_solution_primary dual
_audit_creation_date 2024-08-29
_audit_creation_method
;
Olex2 1.5
(compiled 2024.02.16 svn.r378c4104 for OlexSys, GUI svn.r6928)
;
_audit_update_record
;
2024-08-29 deposited with the CCDC.	2024-10-17 downloaded from the CCDC.
;
_cell_angle_alpha 107.266(2)
_cell_angle_beta 101.455(2)
_cell_angle_gamma 105.492(2)
_cell_formula_units_Z 1
_cell_length_a 11.2551(2)
_cell_length_b 18.5480(3)
_cell_length_c 22.4544(5)
_cell_measurement_reflns_used 40726
_cell_measurement_temperature 298(2)
_cell_measurement_theta_max 73.0410
_cell_measurement_theta_min 3.9640
_cell_volume 4112.34(17)
_computing_cell_refinement 'CrysAlisPro 1.171.43.104a (Rigaku OD, 2023)'
_computing_data_collection 'CrysAlisPro system (CCD 42.93a (release 05-06-2023))'
_computing_data_reduction 'CrysAlisPro 1.171.43.104a (Rigaku OD, 2023)'
_computing_molecular_graphics 'Olex2 1.5 (Dolomanov et al., 2009)'
_computing_publication_material 'Olex2 1.5 (Dolomanov et al., 2009)'
_computing_structure_refinement 'SHELXL 2019/3 (Sheldrick, 2015)'
_computing_structure_solution 'SHELXT 2018/2 (Sheldrick, 2018)'
_diffrn_ambient_temperature 298(2)
_diffrn_detector 'CCD plate'
_diffrn_detector_area_resol_mean 10.5953
_diffrn_detector_type Atlas
_diffrn_measured_fraction_theta_full 0.998
_diffrn_measured_fraction_theta_max 0.982
_diffrn_measurement_details
;
List of Runs (angles in degrees, time in seconds):

  # Type    Start    End  Width  t~exp~   \w     \q     \k     \f   Frames
#--------------------------------------------------------------------------
  1  \w     -4.00  21.00   1.00    1.00    --   34.00  91.00 -92.12   25
  2  \w     -4.00  23.00   1.00    1.00    --   34.00  92.00 145.58   27
  3  \w    -20.00  29.00   1.00    1.00    --  -41.48  38.00  90.00   49
  4  \w    -12.00  20.00   1.00    1.00    --  -41.48  38.00  60.00   32
  5  \w   -112.00 -17.00   1.00    1.00    --  -41.48 -38.00  90.00   95
  6  \w     -3.00  36.00   1.00    1.00    --  -41.48  19.00  30.00   39
  7  \w   -113.00 -17.00   1.00    1.00    --  -41.48 -38.00 -90.00   96
  8  \w   -107.00 -17.00   1.00    1.00    --  -41.48 -38.00   0.00   90
  9  \w     27.00  95.00   1.00    1.00    --   41.48-125.00   0.00   68
 10  \w     29.00  96.00   1.00    1.00    --   41.48-125.00 150.00   67
 11  \w     16.00  42.00   1.00    1.00    --   50.00  81.00 171.34   26
 12  \w     16.00  42.00   1.00    1.00    --   50.00  82.00-110.04   26
 13  \w     16.00  41.00   1.00    1.00    --   50.00  82.00 -38.93   25
 14  \w     16.00  42.00   1.00    1.00    --   50.00  82.00  36.15   26
 15  \w     16.00  42.00   1.00    1.00    --   50.00  81.00  99.83   26
 16  \w     31.00  58.00   1.00    1.00    --   62.00  71.00   0.99   27
 17  \w     39.00  66.00   1.00    1.00    --   70.00  71.00  65.52   27
 18  \w    114.00 141.00   1.00    1.00    --   70.00  69.00 -80.40   27
 19  \w     39.00  66.00   1.00    1.00    --   70.00  69.00-119.40   27
 20  \w     39.00  75.00   1.00    1.00    --   70.00  69.00 -80.40   36
 21  \w     39.00  65.00   1.00    1.00    --   70.00  70.00 160.83   26
 22  \w     39.00  66.00   1.00    1.00    --   70.00  69.00 134.21   27
 23  \w    112.00 139.00   1.00    1.00    --   70.00  70.00 103.90   27
 24  \w     39.00  69.00   1.00    1.00    --   70.00  70.00-162.01   30
 25  \w     40.00  66.00   1.00    1.00    --   70.00  70.00 103.90   26
 26  \w     39.00  64.00   1.00    1.00    --   70.00  71.00  23.52   25
 27  \w    115.00 141.00   1.00    1.00    --   70.00  71.00  65.52   26
 28  \w    106.00 145.00   1.00    5.00    --   74.00  69.00 -34.08   39
 29  \w     43.00  78.00   1.00    5.00    --   74.00  69.00 -34.08   35
 30  \w     52.00  87.00   1.00    5.00    --   82.00  67.00  12.18   35
 31  \w    116.00 155.00   1.00    5.00    --   82.00  67.00  12.18   39
 32  \w     77.00 104.00   1.00    5.00    --  105.95  61.00 -30.00   27
 33  \w     77.00 105.00   1.00    5.00    --  105.95  61.00 -60.00   28
 34  \w     34.00  93.00   1.00    5.00    --  105.95 -61.00-150.00   59
 35  \w     84.00 111.00   1.00    5.00    --  105.95-125.00-150.00   27
 36  \w     37.00 112.00   1.00    5.00    --  105.95-125.00  60.00   75
 37  \w    117.00 173.00   1.00    5.00    --  105.95  61.00  60.00   56
 38  \w     77.00 110.00   1.00    5.00    --  105.95  61.00  60.00   33
 39  \w     35.00  93.00   1.00    5.00    --  105.95 -61.00  90.00   58
 40  \w     77.00 104.00   1.00    5.00    --  105.95  61.00  90.00   27
 41  \w    126.00 152.00   1.00    5.00    --  105.95  61.00-150.00   26
 42  \w    113.00 177.00   1.00    5.00    --  105.95  61.00-180.00   64
 43  \w     77.00 117.00   1.00    5.00    --  105.95  61.00-150.00   40
 44  \w    107.00 178.00   1.00    5.00    --  105.95  61.00 120.00   71
 45  \w     77.00 104.00   1.00    5.00    --  105.95  61.00-180.00   27
 46  \w     77.00 105.00   1.00    5.00    --  105.95  61.00 120.00   28
 47  \w     77.00 169.00   1.00    5.00    --  105.95  61.00-120.00   92
 48  \w    117.00 175.00   1.00    5.00    --  105.95  61.00  30.00   58
 49  \w    119.00 153.00   1.00    5.00    --  105.95  61.00  90.00   34
 50  \w     77.00 104.00   1.00    5.00    --  105.95  61.00  30.00   27
 51  \w     56.00 109.00   1.00    5.00    --  105.95-125.00   0.00   53
 52  \w    102.00 127.00   1.00    5.00    --  105.95 -77.00 -60.00   25
 53  \w     77.00 103.00   1.00    5.00    --  105.95  61.00   0.00   26
 54  \w    111.00 168.00   1.00    5.00    --  105.95  61.00   0.00   57
 55  \w    111.00 170.00   1.00    5.00    --  105.95  61.00 -90.00   59
 56  \w     30.00  85.00   1.00    5.00    --  105.95 -77.00 -60.00   55
 57  \w     77.00 104.00   1.00    5.00    --  105.95  61.00 -90.00   27
 58  \w     27.00 106.00   1.00    5.00    --  105.95 -95.00-153.06   79
 59  \w    113.00 152.00   1.00    5.00    --  105.95  61.00 150.00   39
 60  \w    108.00 170.00   1.00    5.00    --  105.95  61.00 -60.00   62
 61  \w     25.00 107.00   1.00    5.00    --  105.95 -97.00  88.87   82
 62  \w     77.00 106.00   1.00    5.00    --  105.95  61.00 150.00   29
 63  \w    111.00 155.00   1.00    5.00    --  105.95  61.00 -30.00   44
;
_diffrn_measurement_device 'four-circle diffractometer'
_diffrn_measurement_device_type 'SuperNova, Dual, Cu at home/near, Atlas'
_diffrn_measurement_method '\w scans'
_diffrn_orient_matrix_type 'CrysAlisPro convention (1999,Acta A55,543-557)'
_diffrn_orient_matrix_UB_11 -0.0092955000
_diffrn_orient_matrix_UB_12 -0.0867468000
_diffrn_orient_matrix_UB_13 -0.0370858000
_diffrn_orient_matrix_UB_21 0.1470511000
_diffrn_orient_matrix_UB_22 0.0238535000
_diffrn_orient_matrix_UB_23 0.0295174000
_diffrn_orient_matrix_UB_31 -0.0220985000
_diffrn_orient_matrix_UB_32 -0.0227143000
_diffrn_orient_matrix_UB_33 0.0585921000
_diffrn_radiation_monochromator mirror
_diffrn_radiation_probe x-ray
_diffrn_radiation_type 'Cu K\a'
_diffrn_radiation_wavelength 1.54184
_diffrn_reflns_av_R_equivalents 0.0326
_diffrn_reflns_av_unetI/netI 0.0369
_diffrn_reflns_Laue_measured_fraction_full 0.998
_diffrn_reflns_Laue_measured_fraction_max 0.982
_diffrn_reflns_limit_h_max 13
_diffrn_reflns_limit_h_min -13
_diffrn_reflns_limit_k_max 22
_diffrn_reflns_limit_k_min -23
_diffrn_reflns_limit_l_max 27
_diffrn_reflns_limit_l_min -25
_diffrn_reflns_number 67768
_diffrn_reflns_point_group_measured_fraction_full 0.951
_diffrn_reflns_point_group_measured_fraction_max 0.921
_diffrn_reflns_theta_full 67.684
_diffrn_reflns_theta_max 73.165
_diffrn_reflns_theta_min 4.004
_diffrn_source 'micro-focus sealed X-ray tube'
_diffrn_source_type 'SuperNova (Cu) X-ray Source'
_exptl_absorpt_coefficient_mu 1.967
_exptl_absorpt_correction_T_max 1.000
_exptl_absorpt_correction_T_min 0.552
_exptl_absorpt_correction_type gaussian
_exptl_absorpt_process_details
;
CrysAlisPro 1.171.43.104a (Rigaku Oxford Diffraction, 2023)
Numerical absorption correction based on gaussian integration over
a multifaceted crystal model
Empirical absorption correction using spherical harmonics,
implemented in SCALE3 ABSPACK scaling algorithm.
;
_exptl_crystal_colour 'light blue'
_exptl_crystal_colour_modifier light
_exptl_crystal_colour_primary blue
_exptl_crystal_density_diffrn 1.364
_exptl_crystal_description irregular
_exptl_crystal_F_000 1738
_exptl_crystal_size_max 0.215
_exptl_crystal_size_mid 0.195
_exptl_crystal_size_min 0.158
_refine_diff_density_max 0.787
_refine_diff_density_min -0.709
_refine_diff_density_rms 0.077
_refine_ls_abs_structure_details
;
 Flack x determined using 12155 quotients [(I+)-(I-)]/[(I+)+(I-)]
 (Parsons, Flack and Wagner, Acta Cryst. B69 (2013) 249-259).
;
_refine_ls_abs_structure_Flack -0.004(7)
_refine_ls_extinction_method none
_refine_ls_goodness_of_fit_ref 1.051
_refine_ls_hydrogen_treatment constr
_refine_ls_matrix_type full
_refine_ls_number_parameters 2107
_refine_ls_number_reflns 30348
_refine_ls_number_restraints 197
_refine_ls_restrained_S_all 1.056
_refine_ls_R_factor_all 0.0548
_refine_ls_R_factor_gt 0.0507
_refine_ls_shift/su_max 0.016
_refine_ls_shift/su_mean 0.000
_refine_ls_structure_factor_coef Fsqd
_refine_ls_weighting_details 'w=1/[\s^2^(Fo^2^)+(0.1058P)^2^+1.8981P] where P=(Fo^2^+2Fc^2^)/3'
_refine_ls_weighting_scheme calc
_refine_ls_wR_factor_gt 0.1526
_refine_ls_wR_factor_ref 0.1580
_reflns_Friedel_coverage 0.877
_reflns_Friedel_fraction_full 0.904
_reflns_Friedel_fraction_max 0.861
_reflns_number_gt 28335
_reflns_number_total 30348
_reflns_threshold_expression 'I > 2\s(I)'
_cod_data_source_file d4dt02044h2.cif
_cod_data_source_block hbr84b_01
_cod_depositor_comments 'Adding full bibliography for 7717239.cif.'
_cod_original_cell_volume 4112.34(15)
_cod_database_code 7717239
_shelx_shelxl_version_number 2019/3
_shelx_space_group_comment
;
The symmetry employed for this shelxl refinement is uniquely defined
by the following loop, which should always be used as a source of
symmetry information in preference to the above space-group names.
They are only intended as comments.
;
_olex2_refinement_description
;
1. Fixed Uiso
 At 1.2 times of:
  All C(H) groups
 At 1.5 times of:
  All C(H,H,H) groups, All O(H,H) groups
2. Restrained distances
 C63C-O61C \\sim C62C-O61C
 with sigma of 0.04
 C42C-O41C \\sim C43C-O41C
 with sigma of 0.04
 C33C-O31C \\sim C32C-O31C
 with sigma of 0.04
 C52C-O51C \\sim C53C-O51C
 with sigma of 0.04
3. Restrained planarity
 O61C, C61C, C63C, C62C
 with sigma of 0.05
 O41C, C41C, C42C, C43C
 with sigma of 0.05
 O51C, C51C, C52C, C53C
 with sigma of 0.05
 O31C, C31C, C33C, C32C
 with sigma of 0.05
4. Uiso/Uaniso restraints and constraints
O31C \\sim C31C \\sim C33C \\sim C32C: within 2A with sigma of 0.04 and sigma
for terminal atoms of 0.08 within 2A
O41C \\sim C41C \\sim C42C \\sim C43C: within 2A with sigma of 0.04 and sigma
for terminal atoms of 0.08 within 2A
O51C \\sim C51C \\sim C52C \\sim C53C: within 2A with sigma of 0.04 and sigma
for terminal atoms of 0.08 within 2A
O61C \\sim C61C \\sim C63C \\sim C62C: within 2A with sigma of 0.04 and sigma
for terminal atoms of 0.08 within 2A
C31A \\sim O3A \\sim C32A: within 2A with sigma of 0.04 and sigma for terminal
atoms of 0.08 within 2A
C23A \\sim C21A \\sim C22A: within 2A with sigma of 0.04 and sigma for terminal
atoms of 0.08 within 2A
C21A \\sim C23A \\sim C22A: within 2A with sigma of 0.002 and sigma for
terminal atoms of 0.004 within 2A
C32A \\sim C31A \\sim C33A: within 2A with sigma of 0.002 and sigma for
terminal atoms of 0.004 within 2A
C43A \\sim C41A \\sim C42A: within 2A with sigma of 0.002 and sigma for
terminal atoms of 0.004 within 2A
5. Rigid body (RIGU) restrains
 O41C, C41C, C42C, C43C
 with sigma for 1-2 distances of 0.004 and sigma for 1-3 distances of 0.004
 O31C, C31C, C33C, C32C
 with sigma for 1-2 distances of 0.004 and sigma for 1-3 distances of 0.004
 O61C, C61C, C63C, C62C
 with sigma for 1-2 distances of 0.004 and sigma for 1-3 distances of 0.004
 O51C, C51C, C52C, C53C
 with sigma for 1-2 distances of 0.004 and sigma for 1-3 distances of 0.004
 C61C, O61C, C63C, C62C, H63A, H63B, H63C, H62A, H62B, H62C
 with sigma for 1-2 distances of 0.004 and sigma for 1-3 distances of 0.004
 C51C, O51C, C52C, C53C, H52A, H52B, H52C, H53A, H53B, H53C
 with sigma for 1-2 distances of 0.004 and sigma for 1-3 distances of 0.004
6. Others
 Fixed Sof: O51C(0.5) C51C(0.5) C52C(0.5) H52A(0.5) H52B(0.5) H52C(0.5)
 C53C(0.5) H53A(0.5) H53B(0.5) H53C(0.5) O41C(0.5) C41C(0.5) C42C(0.5)
 H42D(0.5) H42E(0.5) H42F(0.5) C43C(0.5) H43D(0.5) H43E(0.5) H43F(0.5)
 O61C(0.5) C61C(0.5) C63C(0.5) H63A(0.5) H63B(0.5) H63C(0.5) C62C(0.5)
 H62A(0.5) H62B(0.5) H62C(0.5) O31C(0.5) C31C(0.5) C33C(0.5) H33D(0.5)
 H33E(0.5) H33F(0.5) C32C(0.5) H32D(0.5) H32E(0.5) H32F(0.5)
7.a Free rotating group:
 O51C(C51C,C52C,C53C), O41C(C41C,C42C,C43C), O61C(C61C,C63C,C62C), O31C(C31C,
 C33C,C32C)
7.b Rotating group:
 O2W(H2WA,H2WB), O4W(H4WA,H4WB), O1W(H1WA,H1WB)
7.c Me refined with riding coordinates:
 C32A(H32A,H32B,H32C), C63C(H63A,H63B,H63C)
7.d Aromatic/amide H refined with riding coordinates:
 C19G(H19G), C13A(H13A), C19A(H19A), C2G(H2G), C18G(H18G), C18A(H18A),
 C2H(H2H), C2C(H2C), C2F(H2F), C16A(H16A), C13B(H13B), C18F(H18F), C19C(H19C),
 C19F(H19F), C3D(H3D), C2D(H2D), C2A(H2A), C2E(H2E), C7C(H7C), C3A(H3A),
 C13G(H13G), C19D(H19D), C18C(H18C), C8C(H8C), C18E(H18E), C3F(H3F), C8D(H8D),
 C18D(H18D), C13E(H13E), C19E(H19E), C19B(H19B), C15A(H15A), C3H(H3H),
 C13F(H13F), C3B(H3B), C14E(H14E), C16G(H16G), C8E(H8E), C7D(H7D), C13H(H13H),
 C14A(H14A), C14F(H14F), C13C(H13C), C3C(H3C), C16F(H16F), C5D(H5D), C7B(H7B),
 C18B(H18B), C16D(H16D), C16E(H16E), C6C(H6C), C14D(H14D), C6B(H6B), C2B(H2B),
 C15E(H15E), C15F(H15F), C8H(H8H), C5B(H5B), C5A(H5A), C3E(H3E), C5G(H5G),
 C3G(H3G), C5C(H5C), C8F(H8F), C8B(H8B), C18H(H18H), C14G(H14G), C16B(H16B),
 C6G(H6G), C13D(H13D), C16C(H16C), C14C(H14C), C8A(H8A), C7H(H7H), C7E(H7E),
 C8G(H8G), C6A(H6A), C14B(H14B), C5H(H5H), C16H(H16H), C7G(H7G), C5F(H5F),
 C15C(H15C), C15G(H15G), C5E(H5E), C7F(H7F), C15D(H15D), C14H(H14H), C6E(H6E),
 C6H(H6H), C19H(H19H), C7A(H7A), C15B(H15B), C6D(H6D), C15H(H15H), C6F(H6F)
7.e Idealised Me refined as rotating group:
 C42A(H42A,H42B,H42C), C22A(H22A,H22B,H22C), C52C(H52A,H52B,H52C), C53C(H53A,
 H53B,H53C), C42C(H42D,H42E,H42F), C43C(H43D,H43E,H43F), C62C(H62A,H62B,H62C),
 C33C(H33D,H33E,H33F), C32C(H32D,H32E,H32F), C33A(H33A,H33B,H33C), C23A(H23A,
 H23B,H23C), C43A(H43A,H43B,H43C)
;
_smtbx_masks_special_details
;
A solvent mask was calculated and 49 electrons were
found in a volume of 185\%A^3^ in 2 voids per unit cell.
This is consistent with the presence of
0.75[C3H6O] per formula unit
which account for 48 electrons
per unit cell.
;
_smtbx_masks_void_probe_radius 1.2
_smtbx_masks_void_truncation_radius 1.2
_olex2_submission_special_instructions 'No special instructions were received'
_oxdiff_exptl_absorpt_empirical_details
;
Empirical correction (ABSPACK) includes:
- Absorption correction using spherical harmonics
- Frame scaling
;
_oxdiff_exptl_absorpt_empirical_full_max 1.177
_oxdiff_exptl_absorpt_empirical_full_min 0.882

loop_
_space_group_symop_operation_xyz
'x, y, z'

loop_
_atom_site_label
_atom_site_type_symbol
_atom_site_fract_x
_atom_site_fract_y
_atom_site_fract_z
_atom_site_U_iso_or_equiv
_atom_site_adp_type
_atom_site_occupancy
_atom_site_site_symmetry_order
_atom_site_calc_flag
_atom_site_refinement_flags_posn
_atom_site_refinement_flags_adp
_atom_site_refinement_flags_occupancy
_atom_site_disorder_assembly
_atom_site_disorder_group
Cu4 Cu 0.12359(7) 0.14419(5) 0.19999(4) 0.03856(19) Uani 1 1 d . . . . .
Cu1 Cu -0.33911(7) -0.29286(5) -0.26948(4) 0.03637(18) Uani 1 1 d . . . . .
Cu2 Cu -0.00231(8) -0.17514(5) -0.18763(4) 0.03898(19) Uani 1 1 d . . . . .
Cu3 Cu 0.44120(8) 0.28377(5) 0.30569(4) 0.0409(2) Uani 1 1 d . . . . .
P6 P 0.30782(15) 0.24778(9) 0.14826(8) 0.0412(3) Uani 1 1 d . . . . .
P4 P -0.12487(14) -0.36236(8) -0.21926(8) 0.0386(3) Uani 1 1 d . . . . .
P2 P -0.22198(14) -0.10224(9) -0.21959(8) 0.0408(3) Uani 1 1 d . . . . .
P3 P -0.13537(16) -0.25093(9) -0.34100(8) 0.0427(3) Uani 1 1 d . . . . .
P1 P -0.34539(15) -0.25269(9) -0.12796(8) 0.0420(3) Uani 1 1 d . . . . .
P7 P 0.38329(14) 0.10354(9) 0.24213(8) 0.0399(3) Uani 1 1 d . . . . .
P8 P 0.20141(16) 0.18903(9) 0.34974(8) 0.0436(3) Uani 1 1 d . . . . .
P5 P 0.28977(16) 0.39500(9) 0.31801(9) 0.0469(4) Uani 1 1 d . . . . .
O32 O -0.1741(4) -0.1879(2) -0.3696(2) 0.0391(8) Uani 1 1 d . . . . .
O61 O 0.2766(4) 0.3139(2) 0.1216(2) 0.0405(9) Uani 1 1 d . . . . .
O72 O 0.3790(4) 0.0676(2) 0.2979(2) 0.0416(9) Uani 1 1 d . . . . .
O41 O -0.1107(4) -0.4089(2) -0.1695(2) 0.0388(8) Uani 1 1 d . . . . .
O22 O -0.2800(4) -0.0655(3) -0.1628(2) 0.0454(10) Uani 1 1 d . . . . .
O62 O 0.3757(4) 0.2076(3) 0.0976(2) 0.0477(10) Uani 1 1 d . . . . .
O43 O -0.2616(4) -0.3683(3) -0.2432(2) 0.0494(10) Uani 1 1 d . . . . .
O24 O -0.0855(4) -0.0969(3) -0.1935(3) 0.0511(11) Uani 1 1 d . . . . .
O33 O -0.2564(5) -0.3048(3) -0.3389(2) 0.0513(11) Uani 1 1 d . . . . .
O31 O -0.0794(4) -0.2978(3) -0.3942(2) 0.0446(9) Uani 1 1 d . . . . .
O11 O -0.4300(4) -0.2189(2) -0.0844(2) 0.0433(9) Uani 1 1 d . . . . .
O42 O -0.0922(4) -0.4142(3) -0.2799(2) 0.0428(9) Uani 1 1 d . . . . .
O64 O 0.1770(4) 0.1903(3) 0.1383(2) 0.0500(10) Uani 1 1 d . . . . .
O21 O -0.2077(4) -0.0373(2) -0.2542(2) 0.0402(9) Uani 1 1 d . . . . .
O63 O 0.4059(5) 0.2861(3) 0.2135(2) 0.0524(11) Uani 1 1 d . . . . .
O71 O 0.4337(4) 0.0456(3) 0.1930(2) 0.0426(9) Uani 1 1 d . . . . .
O52 O 0.3147(4) 0.4543(2) 0.2780(2) 0.0420(9) Uani 1 1 d . . . . .
O12 O -0.3478(4) -0.3332(2) -0.1138(2) 0.0414(9) Uani 1 1 d . . . . .
O73 O 0.4805(4) 0.1867(2) 0.2751(3) 0.0482(10) Uani 1 1 d . . . . .
O53 O 0.4168(5) 0.3847(3) 0.3399(3) 0.0522(11) Uani 1 1 d . . . . .
O34 O -0.0230(6) -0.2100(3) -0.2805(2) 0.0602(13) Uani 1 1 d . . . . .
O44 O -0.0218(5) -0.2814(3) -0.1836(3) 0.0519(11) Uani 1 1 d . . . . .
O81 O 0.1975(4) 0.1265(3) 0.3869(2) 0.0436(9) Uani 1 1 d . . . . .
O2W O 0.0250(4) -0.1309(3) -0.0940(2) 0.0500(10) Uani 1 1 d . . . . .
H2WA H -0.034275 -0.160444 -0.083648 0.075 Uiso 1 1 d R U . . .
H2WB H 0.014170 -0.085081 -0.083275 0.075 Uiso 1 1 d R U . . .
O82 O 0.1444(5) 0.2501(3) 0.3911(2) 0.0518(11) Uani 1 1 d . . . . .
O13 O -0.4161(5) -0.2799(3) -0.1985(2) 0.0501(10) Uani 1 1 d . . . . .
O74 O 0.2524(4) 0.0917(3) 0.2022(3) 0.0533(11) Uani 1 1 d . . . . .
O51 O 0.2571(5) 0.4482(3) 0.3794(3) 0.0533(11) Uani 1 1 d . . . . .
O84 O 0.1102(5) 0.1378(3) 0.2832(2) 0.0535(11) Uani 1 1 d . . . . .
O23 O -0.3220(5) -0.1813(3) -0.2638(3) 0.0479(10) Uani 1 1 d . . . . .
O3A O 0.6476(5) 0.3504(4) 0.3457(4) 0.0731(17) Uani 1 1 d . U . . .
O4A O -0.0422(5) 0.0379(3) 0.1252(3) 0.0681(15) Uani 1 1 d . . . . .
O4W O -0.0103(4) 0.1945(3) 0.2028(3) 0.0534(11) Uani 1 1 d . . . . .
H4WA H 0.021406 0.240958 0.233108 0.080 Uiso 1 1 d R U . . .
H4WB H -0.030372 0.203509 0.167874 0.080 Uiso 1 1 d R U . . .
O83 O 0.3360(4) 0.2357(3) 0.3566(2) 0.0480(10) Uani 1 1 d . . . . .
O2A O 0.2117(5) -0.1324(5) -0.1640(3) 0.0790(19) Uani 1 1 d . . . . .
O1W O -0.5146(5) -0.3826(4) -0.3390(3) 0.0717(16) Uani 1 1 d . . . . .
H1WA H -0.504425 -0.429493 -0.356895 0.108 Uiso 1 1 d R U . . .
H1WB H -0.538488 -0.369877 -0.373794 0.108 Uiso 1 1 d R U . . .
C20G C 0.3318(5) -0.0154(3) 0.2825(3) 0.0351(11) Uani 1 1 d . . . . .
C11G C 0.4030(5) -0.0615(3) 0.2595(3) 0.0384(12) Uani 1 1 d . . . . .
O54 O 0.1731(5) 0.3224(3) 0.2805(3) 0.0689(16) Uani 1 1 d . . . . .
C19G C 0.2156(6) -0.0481(4) 0.2942(3) 0.0445(13) Uani 1 1 d . . . . .
H19G H 0.171439 -0.015278 0.311431 0.053 Uiso 1 1 calc R U . . .
C12A C -0.3208(5) -0.2918(3) 0.0602(3) 0.0385(12) Uani 1 1 d . . . . .
O14 O -0.2155(5) -0.1912(3) -0.1007(3) 0.0622(13) Uani 1 1 d . . . . .
C20C C -0.0949(6) -0.1461(3) -0.3974(3) 0.0372(11) Uani 1 1 d . . . . .
C1C C -0.1540(6) -0.3273(4) -0.4593(3) 0.0407(12) Uani 1 1 d . . . . .
C1A C -0.5334(5) -0.2704(3) -0.0739(3) 0.0376(11) Uani 1 1 d . . . . .
C10D C -0.0926(5) -0.5330(3) -0.2293(3) 0.0356(11) Uani 1 1 d . . . . .
C9D C -0.1457(5) -0.6193(3) -0.2560(3) 0.0405(12) Uani 1 1 d . . . . .
C17H C -0.2002(7) 0.1563(5) 0.4289(4) 0.0619(19) Uani 1 1 d . . . . .
C12B C -0.1618(5) 0.1563(4) -0.1022(3) 0.0420(13) Uani 1 1 d . . . . .
C10E C 0.2926(5) 0.5803(4) 0.3758(3) 0.0389(12) Uani 1 1 d . . . . .
C1D C -0.1572(5) -0.4928(3) -0.1940(3) 0.0350(11) Uani 1 1 d . . . . .
C10C C -0.1569(5) -0.2754(3) -0.4914(3) 0.0379(12) Uani 1 1 d . . . . .
C4D C -0.2543(6) -0.6601(4) -0.2400(3) 0.0434(13) Uani 1 1 d . . . . .
C1F C 0.3686(6) 0.3600(3) 0.1017(3) 0.0372(11) Uani 1 1 d . . . . .
C4A C -0.7468(5) -0.3626(4) -0.0532(3) 0.0441(13) Uani 1 1 d . . . . .
C12G C 0.3479(6) -0.1465(3) 0.2410(3) 0.0401(12) Uani 1 1 d . . . . .
C13A C -0.3820(6) -0.2691(4) 0.1077(3) 0.0473(14) Uani 1 1 d . . . . .
H13A H -0.464420 -0.266993 0.094670 0.057 Uiso 1 1 calc R U . . .
C11A C -0.3765(5) -0.3106(3) -0.0081(3) 0.0355(11) Uani 1 1 d . . . . .
C10A C -0.5115(5) -0.3148(3) -0.0364(3) 0.0356(11) Uani 1 1 d . . . . .
C20A C -0.3002(5) -0.3215(3) -0.0480(3) 0.0381(12) Uani 1 1 d . . . . .
C19A C -0.1739(6) -0.3212(4) -0.0265(4) 0.0481(14) Uani 1 1 d . . . . .
H19A H -0.126346 -0.329527 -0.055675 0.058 Uiso 1 1 calc R U . . .
C17A C -0.1917(6) -0.2910(4) 0.0827(3) 0.0426(13) Uani 1 1 d . . . . .
C20F C 0.3107(6) 0.1827(4) 0.0315(3) 0.0436(13) Uani 1 1 d . . . . .
C12H C -0.0855(7) 0.1491(4) 0.4626(3) 0.0516(15) Uani 1 1 d . . . . .
C2G C 0.6578(7) 0.0653(4) 0.2083(4) 0.0483(14) Uani 1 1 d . . . . .
H2G H 0.660755 0.099041 0.184671 0.058 Uiso 1 1 calc R U . . .
C17G C 0.2296(6) -0.1804(4) 0.2518(3) 0.0414(12) Uani 1 1 d . . . . .
C20B C -0.2171(6) 0.0140(4) -0.1222(3) 0.0431(13) Uani 1 1 d . . . . .
C9A C -0.6220(5) -0.3652(4) -0.0277(3) 0.0400(12) Uani 1 1 d . . . . .
C20D C 0.0236(6) -0.4305(3) -0.2657(3) 0.0393(12) Uani 1 1 d . . . . .
C9H C 0.2111(6) 0.2207(4) 0.5587(3) 0.0428(13) Uani 1 1 d . . . . .
C1E C 0.3221(6) 0.5312(4) 0.4077(3) 0.0461(13) Uani 1 1 d . . . . .
C4B C -0.5050(6) 0.0514(4) -0.2917(3) 0.0433(13) Uani 1 1 d . . . . .
C11C C -0.0812(6) -0.1876(3) -0.4568(3) 0.0374(11) Uani 1 1 d . . . . .
C9E C 0.3626(6) 0.6640(4) 0.4070(3) 0.0421(12) Uani 1 1 d . . . . .
C18G C 0.1676(6) -0.1300(4) 0.2798(4) 0.0467(14) Uani 1 1 d . . . . .
H18G H 0.092223 -0.151920 0.289063 0.056 Uiso 1 1 calc R U . . .
C20E C 0.2144(6) 0.4819(4) 0.2614(3) 0.0408(12) Uani 1 1 d . . . . .
C17B C -0.0859(7) 0.1719(5) -0.0380(3) 0.0556(17) Uani 1 1 d . . . . .
C10G C 0.5308(5) -0.0217(3) 0.2531(3) 0.0373(12) Uani 1 1 d . . . . .
C18A C -0.1224(6) -0.3086(4) 0.0368(4) 0.0512(16) Uani 1 1 d . . . . .
H18A H -0.040791 -0.311433 0.050655 0.061 Uiso 1 1 calc R U . . .
C2H C 0.3580(6) 0.1545(4) 0.4856(4) 0.0490(15) Uani 1 1 d . . . . .
H2H H 0.406487 0.133543 0.460763 0.059 Uiso 1 1 calc R U . . .
C2C C -0.2200(7) -0.4116(4) -0.4898(4) 0.0534(16) Uani 1 1 d . . . . .
H2C H -0.213446 -0.444768 -0.466269 0.064 Uiso 1 1 calc R U . . .
C17C C 0.0630(6) -0.0583(4) -0.4512(3) 0.0421(13) Uani 1 1 d . . . . .
C2F C 0.4349(7) 0.4410(4) 0.1420(3) 0.0479(15) Uani 1 1 d . . . . .
H2F H 0.418733 0.462445 0.181344 0.057 Uiso 1 1 calc R U . . .
C4E C 0.4548(6) 0.6957(4) 0.4707(3) 0.0484(14) Uani 1 1 d . . . . .
C10H C 0.1608(6) 0.1853(3) 0.4884(3) 0.0396(12) Uani 1 1 d . . . . .
C10B C -0.3206(5) 0.0493(3) -0.2123(3) 0.0365(11) Uani 1 1 d . . . . .
C17D C 0.2560(6) -0.4556(4) -0.2344(4) 0.0478(15) Uani 1 1 d . . . . .
C4F C 0.5546(6) 0.4547(4) 0.0661(4) 0.0493(15) Uani 1 1 d . . . . .
C12C C 0.0069(5) -0.1429(3) -0.4818(3) 0.0386(12) Uani 1 1 d . . . . .
C11B C -0.2348(5) 0.0732(3) -0.1447(3) 0.0384(12) Uani 1 1 d . . . . .
C9C C -0.2406(6) -0.3077(3) -0.5573(3) 0.0399(12) Uani 1 1 d . . . . .
C16A C -0.1347(7) -0.2724(5) 0.1492(4) 0.0543(16) Uani 1 1 d . . . . .
H16A H -0.052330 -0.274160 0.163002 0.065 Uiso 1 1 calc R U . . .
C13B C -0.1608(7) 0.2214(4) -0.1219(4) 0.0543(16) Uani 1 1 d . . . . .
H13B H -0.208902 0.211380 -0.164127 0.065 Uiso 1 1 calc R U . . .
C18F C 0.1798(7) 0.0729(4) -0.0678(4) 0.0575(18) Uani 1 1 d . . . . .
H18F H 0.138883 0.017852 -0.091281 0.069 Uiso 1 1 calc R U . . .
C19C C -0.0373(6) -0.0625(4) -0.3660(3) 0.0455(13) Uani 1 1 d . . . . .
H19C H -0.049316 -0.036522 -0.326565 0.055 Uiso 1 1 calc R U . . .
C19F C 0.2439(8) 0.0987(4) -0.0046(4) 0.0565(18) Uani 1 1 d . . . . .
H19F H 0.245078 0.062026 0.016005 0.068 Uiso 1 1 calc R U . . .
C3D C -0.3112(6) -0.6135(4) -0.2010(3) 0.0466(14) Uani 1 1 d . . . . .
H3D H -0.381207 -0.639373 -0.189694 0.056 Uiso 1 1 calc R U . . .
C12E C 0.0847(6) 0.5625(4) 0.2905(3) 0.0403(12) Uani 1 1 d . . . . .
C11D C 0.0264(5) -0.4886(3) -0.2402(3) 0.0375(11) Uani 1 1 d . . . . .
C12D C 0.1467(6) -0.4994(3) -0.2207(3) 0.0420(13) Uani 1 1 d . . . . .
C2D C -0.2659(6) -0.5310(4) -0.1794(3) 0.0450(13) Uani 1 1 d . . . . .
H2D H -0.306859 -0.501161 -0.155521 0.054 Uiso 1 1 calc R U . . .
C2A C -0.6570(6) -0.2693(4) -0.1009(3) 0.0452(13) Uani 1 1 d . . . . .
H2A H -0.667278 -0.238844 -0.126437 0.054 Uiso 1 1 calc R U . . .
C1B C -0.3048(5) -0.0049(3) -0.2639(3) 0.0373(11) Uani 1 1 d . . . . .
C2E C 0.4122(7) 0.5616(5) 0.4705(4) 0.0548(16) Uani 1 1 d . . . . .
H2E H 0.427435 0.526729 0.490978 0.066 Uiso 1 1 calc R U . . .
C11F C 0.3137(6) 0.2383(3) 0.0029(3) 0.0413(12) Uani 1 1 d . . . . .
C4G C 0.7633(6) 0.0023(4) 0.2712(4) 0.0474(15) Uani 1 1 d . . . . .
C12F C 0.2378(6) 0.2113(4) -0.0649(3) 0.0420(13) Uani 1 1 d . . . . .
C9B C -0.4269(5) 0.0767(3) -0.2255(3) 0.0391(12) Uani 1 1 d . . . . .
C17F C 0.1724(6) 0.1266(4) -0.0999(4) 0.0501(15) Uani 1 1 d . . . . .
C7C C -0.3489(7) -0.2918(5) -0.6550(4) 0.0558(16) Uani 1 1 d . . . . .
H7C H -0.364698 -0.258658 -0.677240 0.067 Uiso 1 1 calc R U . . .
C3A C -0.7600(6) -0.3131(4) -0.0891(3) 0.0477(14) Uani 1 1 d . . . . .
H3A H -0.841007 -0.310464 -0.104914 0.057 Uiso 1 1 calc R U . . .
C9F C 0.4877(6) 0.3724(4) 0.0252(3) 0.0439(13) Uani 1 1 d . . . . .
C13G C 0.4036(6) -0.1996(4) 0.2078(4) 0.0504(16) Uani 1 1 d . . . . .
H13G H 0.479767 -0.178844 0.198711 0.060 Uiso 1 1 calc R U . . .
C10F C 0.3891(6) 0.3250(3) 0.0430(3) 0.0383(12) Uani 1 1 d . . . . .
C1G C 0.5430(6) 0.0296(3) 0.2196(3) 0.0392(12) Uani 1 1 d . . . . .
C4C C -0.3050(6) -0.3929(4) -0.5886(3) 0.0459(14) Uani 1 1 d . . . . .
C19D C 0.1302(7) -0.3847(4) -0.2786(4) 0.0538(16) Uani 1 1 d . . . . .
H19D H 0.123504 -0.345895 -0.296216 0.065 Uiso 1 1 calc R U . . .
C17E C 0.0014(6) 0.5242(4) 0.2250(3) 0.0447(13) Uani 1 1 d . . . . .
C9G C 0.6475(6) -0.0330(3) 0.2831(3) 0.0406(12) Uani 1 1 d . . . . .
C11E C 0.1983(5) 0.5426(3) 0.3086(3) 0.0393(12) Uani 1 1 d . . . . .
C18C C 0.0366(7) -0.0192(4) -0.3936(3) 0.0486(14) Uani 1 1 d . . . . .
H18C H 0.070039 0.036693 -0.374304 0.058 Uiso 1 1 calc R U . . .
C1H C 0.2377(6) 0.1563(4) 0.4543(3) 0.0405(12) Uani 1 1 d . . . . .
C8C C -0.2640(6) -0.2590(4) -0.5927(3) 0.0475(14) Uani 1 1 d . . . . .
H8C H -0.221150 -0.203563 -0.573550 0.057 Uiso 1 1 calc R U . . .
C4H C 0.3318(7) 0.2179(4) 0.5896(4) 0.0502(15) Uani 1 1 d . . . . .
C18E C 0.0305(7) 0.4662(4) 0.1788(3) 0.0528(16) Uani 1 1 d . . . . .
H18E H -0.022004 0.442737 0.135561 0.063 Uiso 1 1 calc R U . . .
C3F C 0.5228(7) 0.4879(4) 0.1234(4) 0.0547(17) Uani 1 1 d . . . . .
H3F H 0.562611 0.542578 0.148579 0.066 Uiso 1 1 calc R U . . .
C8D C -0.0968(7) -0.6659(4) -0.2998(4) 0.0544(16) Uani 1 1 d . . . . .
H8D H -0.028530 -0.640406 -0.312369 0.065 Uiso 1 1 calc R U . . .
C18D C 0.2442(7) -0.3988(4) -0.2645(4) 0.0570(17) Uani 1 1 d . . . . .
H18D H 0.314532 -0.371167 -0.274670 0.068 Uiso 1 1 calc R U . . .
C13E C 0.0460(6) 0.6153(4) 0.3356(3) 0.0502(15) Uani 1 1 d . . . . .
H13E H 0.098157 0.641408 0.378837 0.060 Uiso 1 1 calc R U . . .
C19E C 0.1328(6) 0.4444(4) 0.1964(3) 0.0490(15) Uani 1 1 d . . . . .
H19E H 0.149373 0.404896 0.165989 0.059 Uiso 1 1 calc R U . . .
C19B C -0.1401(8) 0.0320(5) -0.0588(4) 0.0567(17) Uani 1 1 d . . . . .
H19B H -0.131653 -0.009558 -0.045194 0.068 Uiso 1 1 calc R U . . .
C15A C -0.1979(7) -0.2515(5) 0.1949(4) 0.0600(18) Uani 1 1 d . . . . .
H15A H -0.158548 -0.239052 0.238977 0.072 Uiso 1 1 calc R U . . .
C3H C 0.4028(7) 0.1829(5) 0.5512(4) 0.0551(16) Uani 1 1 d . . . . .
H3H H 0.480523 0.179630 0.571653 0.066 Uiso 1 1 calc R U . . .
C13F C 0.2217(7) 0.2636(4) -0.0965(4) 0.0564(17) Uani 1 1 d . . . . .
H13F H 0.264166 0.318720 -0.073880 0.068 Uiso 1 1 calc R U . . .
C3B C -0.4784(7) -0.0013(4) -0.3421(3) 0.0529(16) Uani 1 1 d . . . . .
H3B H -0.527820 -0.016782 -0.385245 0.063 Uiso 1 1 calc R U . . .
C14E C -0.0671(7) 0.6288(5) 0.3169(4) 0.0604(19) Uani 1 1 d . . . . .
H14E H -0.090782 0.662860 0.348183 0.072 Uiso 1 1 calc R U . . .
C16G C 0.1770(6) -0.2650(4) 0.2333(4) 0.0494(15) Uani 1 1 d . . . . .
H16G H 0.102438 -0.287431 0.243030 0.059 Uiso 1 1 calc R U . . .
C8E C 0.3497(6) 0.7205(4) 0.3768(3) 0.0468(14) Uani 1 1 d . . . . .
H8E H 0.294143 0.702142 0.334541 0.056 Uiso 1 1 calc R U . . .
C7D C -0.1491(8) -0.7492(4) -0.3245(5) 0.067(2) Uani 1 1 d . . . . .
H7D H -0.115583 -0.779023 -0.353328 0.080 Uiso 1 1 calc R U . . .
C13H C -0.0967(8) 0.1068(5) 0.5047(4) 0.0603(18) Uani 1 1 d . . . . .
H13H H -0.022944 0.101001 0.526856 0.072 Uiso 1 1 calc R U . . .
C14A C -0.3224(8) -0.2495(5) 0.1737(4) 0.0568(17) Uani 1 1 d . . . . .
H14A H -0.365532 -0.235010 0.204034 0.068 Uiso 1 1 calc R U . . .
C14F C 0.1441(8) 0.2362(5) -0.1608(4) 0.0633(19) Uani 1 1 d . . . . .
H14F H 0.133042 0.272404 -0.180586 0.076 Uiso 1 1 calc R U . . .
C11H C 0.0344(6) 0.1847(4) 0.4519(3) 0.0449(13) Uani 1 1 d . . . . .
C13C C 0.0445(7) -0.1817(4) -0.5358(3) 0.0505(15) Uani 1 1 d . . . . .
H13C H 0.010442 -0.237608 -0.555625 0.061 Uiso 1 1 calc R U . . .
C3C C -0.2924(7) -0.4433(4) -0.5531(4) 0.0534(16) Uani 1 1 d . . . . .
H3C H -0.334354 -0.498774 -0.573538 0.064 Uiso 1 1 calc R U . . .
C16F C 0.0949(7) 0.0996(5) -0.1661(4) 0.0591(19) Uani 1 1 d . . . . .
H16F H 0.052033 0.044799 -0.189679 0.071 Uiso 1 1 calc R U . . .
C5D C -0.3037(6) -0.7454(4) -0.2655(4) 0.0540(17) Uani 1 1 d . . . . .
H5D H -0.372676 -0.772152 -0.253964 0.065 Uiso 1 1 calc R U . . .
C7B C -0.5677(7) 0.1485(5) -0.1908(4) 0.0592(18) Uani 1 1 d . . . . .
H7B H -0.589741 0.180269 -0.157186 0.071 Uiso 1 1 calc R U . . .
C18B C -0.0780(7) 0.1090(6) -0.0175(3) 0.063(2) Uani 1 1 d . . . . .
H18B H -0.029585 0.120210 0.024920 0.075 Uiso 1 1 calc R U . . .
C16D C 0.3751(7) -0.4646(4) -0.2154(5) 0.063(2) Uani 1 1 d . . . . .
H16D H 0.444703 -0.438177 -0.226643 0.075 Uiso 1 1 calc R U . . .
C16E C -0.1138(7) 0.5413(5) 0.2071(4) 0.0558(17) Uani 1 1 d . . . . .
H16E H -0.167119 0.517315 0.163991 0.067 Uiso 1 1 calc R U . . .
C6C C -0.4117(7) -0.3759(5) -0.6850(4) 0.0609(19) Uani 1 1 d . . . . .
H6C H -0.468317 -0.398110 -0.727278 0.073 Uiso 1 1 calc R U . . .
C14D C 0.2847(7) -0.5540(4) -0.1638(4) 0.0591(19) Uani 1 1 d . . . . .
H14D H 0.295657 -0.584663 -0.138426 0.071 Uiso 1 1 calc R U . . .
C6B C -0.6407(7) 0.1255(5) -0.2553(5) 0.063(2) Uani 1 1 d . . . . .
H6B H -0.710238 0.142611 -0.264603 0.076 Uiso 1 1 calc R U . . .
C2B C -0.3806(7) -0.0305(4) -0.3289(3) 0.0481(14) Uani 1 1 d . . . . .
H2B H -0.364816 -0.066558 -0.362422 0.058 Uiso 1 1 calc R U . . .
C15E C -0.1459(7) 0.5937(5) 0.2537(4) 0.063(2) Uani 1 1 d . . . . .
H15E H -0.220998 0.604985 0.242225 0.076 Uiso 1 1 calc R U . . .
C20H C 0.0309(7) 0.2180(4) 0.4049(3) 0.0487(15) Uani 1 1 d . . . . .
C15F C 0.0829(8) 0.1533(5) -0.1952(4) 0.068(2) Uani 1 1 d . . . . .
H15F H 0.033246 0.134418 -0.238706 0.082 Uiso 1 1 calc R U . . .
C8H C 0.1481(7) 0.2606(5) 0.5978(4) 0.0590(18) Uani 1 1 d . . . . .
H8H H 0.070387 0.264612 0.578215 0.071 Uiso 1 1 calc R U . . .
C5B C -0.6111(6) 0.0780(5) -0.3049(4) 0.0561(17) Uani 1 1 d . . . . .
H5B H -0.660886 0.062753 -0.347869 0.067 Uiso 1 1 calc R U . . .
C5A C -0.8558(7) -0.4115(5) -0.0418(4) 0.0620(19) Uani 1 1 d . . . . .
H5A H -0.937094 -0.409277 -0.057643 0.074 Uiso 1 1 calc R U . . .
C3E C 0.4751(7) 0.6404(5) 0.5000(4) 0.0568(17) Uani 1 1 d . . . . .
H3E H 0.534393 0.659935 0.541421 0.068 Uiso 1 1 calc R U . . .
C5G C 0.8789(7) -0.0070(5) 0.3015(5) 0.063(2) Uani 1 1 d . . . . .
H5G H 0.955281 0.015160 0.293082 0.076 Uiso 1 1 calc R U . . .
C3G C 0.7663(6) 0.0499(4) 0.2324(4) 0.0523(16) Uani 1 1 d . . . . .
H3G H 0.842186 0.070954 0.223237 0.063 Uiso 1 1 calc R U . . .
C5C C -0.3901(7) -0.4249(4) -0.6526(4) 0.0566(18) Uani 1 1 d . . . . .
H5C H -0.432312 -0.480282 -0.673006 0.068 Uiso 1 1 calc R U . . .
C8F C 0.5283(8) 0.3389(6) -0.0296(4) 0.067(2) Uani 1 1 d . . . . .
H8F H 0.486682 0.284894 -0.056537 0.080 Uiso 1 1 calc R U . . .
C8B C -0.4636(6) 0.1251(4) -0.1761(4) 0.0485(14) Uani 1 1 d . . . . .
H8B H -0.416006 0.141332 -0.132504 0.058 Uiso 1 1 calc R U . . .
C18H C -0.1957(8) 0.1943(6) 0.3828(4) 0.071(2) Uani 1 1 d . . . . .
H18H H -0.270523 0.199588 0.361145 0.086 Uiso 1 1 calc R U . . .
C14G C 0.3467(8) -0.2814(4) 0.1888(5) 0.064(2) Uani 1 1 d . . . . .
H14G H 0.385045 -0.315100 0.166849 0.076 Uiso 1 1 calc R U . . .
C16B C -0.0151(8) 0.2553(6) 0.0048(4) 0.074(3) Uani 1 1 d . . . . .
H16B H 0.034144 0.267280 0.047265 0.089 Uiso 1 1 calc R U . . .
C6G C 0.8789(7) -0.0472(5) 0.3416(5) 0.074(3) Uani 1 1 d . . . . .
H6G H 0.954822 -0.054013 0.359971 0.088 Uiso 1 1 calc R U . . .
C13D C 0.1647(6) -0.5491(4) -0.1856(4) 0.0491(15) Uani 1 1 d . . . . .
H13D H 0.094406 -0.579198 -0.176986 0.059 Uiso 1 1 calc R U . . .
C16C C 0.1485(7) -0.0149(4) -0.4780(4) 0.0513(15) Uani 1 1 d . . . . .
H16C H 0.183151 0.041055 -0.459213 0.062 Uiso 1 1 calc R U . . .
C14C C 0.1292(8) -0.1392(5) -0.5592(4) 0.0616(18) Uani 1 1 d . . . . .
H14C H 0.153577 -0.166307 -0.593971 0.074 Uiso 1 1 calc R U . . .
C8A C -0.6138(6) -0.4206(4) 0.0036(4) 0.0509(15) Uani 1 1 d . . . . .
H8A H -0.534093 -0.425226 0.018674 0.061 Uiso 1 1 calc R U . . .
C7H C 0.1998(9) 0.2940(6) 0.6649(4) 0.070(2) Uani 1 1 d . . . . .
H7H H 0.156539 0.320088 0.690138 0.084 Uiso 1 1 calc R U . . .
C7E C 0.4176(8) 0.8009(4) 0.4088(4) 0.0613(19) Uani 1 1 d . . . . .
H7E H 0.403947 0.836230 0.388442 0.074 Uiso 1 1 calc R U . . .
C8G C 0.6522(7) -0.0727(4) 0.3275(4) 0.0524(16) Uani 1 1 d . . . . .
H8G H 0.577288 -0.094594 0.337098 0.063 Uiso 1 1 calc R U . . .
C6A C -0.8440(7) -0.4603(6) -0.0092(5) 0.069(2) Uani 1 1 d . . . . .
H6A H -0.915328 -0.489087 -0.000378 0.083 Uiso 1 1 calc R U . . .
C14B C -0.0906(8) 0.2998(5) -0.0804(4) 0.067(2) Uani 1 1 d . . . . .
H14B H -0.090123 0.342061 -0.094778 0.081 Uiso 1 1 calc R U . . .
C5H C 0.3813(8) 0.2527(6) 0.6590(4) 0.068(2) Uani 1 1 d . . . . .
H5H H 0.459505 0.250207 0.679698 0.081 Uiso 1 1 calc R U . . .
C41A C -0.0851(14) -0.0330(6) 0.1028(7) 0.105(3) Uani 1 1 d . U . . .
C16H C -0.3195(8) 0.1221(7) 0.4406(6) 0.084(3) Uani 1 1 d . . . . .
H16H H -0.394569 0.127228 0.419094 0.101 Uiso 1 1 calc R U . . .
C21A C 0.2873(12) -0.1049(10) -0.1875(11) 0.132(4) Uani 1 1 d . U . . .
C7G C 0.7657(8) -0.0797(5) 0.3569(5) 0.066(2) Uani 1 1 d . . . . .
H7G H 0.767817 -0.105592 0.386559 0.079 Uiso 1 1 calc R U . . .
C5F C 0.6540(8) 0.5017(5) 0.0490(5) 0.067(2) Uani 1 1 d . . . . .
H5F H 0.694579 0.556378 0.073950 0.080 Uiso 1 1 calc R U . . .
C15C C 0.1800(8) -0.0549(5) -0.5313(4) 0.064(2) Uani 1 1 d . . . . .
H15C H 0.234904 -0.026156 -0.548722 0.077 Uiso 1 1 calc R U . . .
C15G C 0.2345(7) -0.3147(4) 0.2013(4) 0.0589(18) Uani 1 1 d . . . . .
H15G H 0.197647 -0.370254 0.188267 0.071 Uiso 1 1 calc R U . . .
C5E C 0.5242(8) 0.7791(5) 0.5008(4) 0.066(2) Uani 1 1 d . . . . .
H5E H 0.583732 0.798911 0.542155 0.079 Uiso 1 1 calc R U . . .
C7F C 0.6278(10) 0.3856(7) -0.0425(5) 0.080(3) Uani 1 1 d . . . . .
H7F H 0.654732 0.362752 -0.077824 0.096 Uiso 1 1 calc R U . . .
C15D C 0.3904(7) -0.5127(5) -0.1797(5) 0.066(2) Uani 1 1 d . . . . .
H15D H 0.470442 -0.517750 -0.166399 0.079 Uiso 1 1 calc R U . . .
C14H C -0.2105(9) 0.0740(7) 0.5145(5) 0.076(2) Uani 1 1 d . . . . .
H14H H -0.214168 0.045659 0.542390 0.091 Uiso 1 1 calc R U . . .
C31A C 0.7360(11) 0.3694(9) 0.3249(10) 0.129(4) Uani 1 1 d . U . . .
C6E C 0.5072(9) 0.8321(5) 0.4711(5) 0.075(3) Uani 1 1 d . . . . .
H6E H 0.553668 0.887012 0.491873 0.090 Uiso 1 1 calc R U . . .
C6H C 0.3169(10) 0.2891(7) 0.6952(4) 0.080(3) Uani 1 1 d . . . . .
H6H H 0.350412 0.311057 0.740525 0.096 Uiso 1 1 calc R U . . .
C19H C -0.0824(8) 0.2235(5) 0.3697(4) 0.063(2) Uani 1 1 d . . . . .
H19H H -0.080483 0.246478 0.338204 0.076 Uiso 1 1 calc R U . . .
C7A C -0.7219(8) -0.4679(5) 0.0120(5) 0.066(2) Uani 1 1 d . . . . .
H7A H -0.714771 -0.504913 0.031552 0.080 Uiso 1 1 calc R U . . .
C15B C -0.0201(9) 0.3152(5) -0.0164(5) 0.077(3) Uani 1 1 d . . . . .
H15B H 0.024446 0.368292 0.012182 0.092 Uiso 1 1 calc R U . . .
C6D C -0.2526(8) -0.7889(4) -0.3063(5) 0.066(2) Uani 1 1 d . . . . .
H6D H -0.285839 -0.844913 -0.322193 0.079 Uiso 1 1 calc R U . . .
C15H C -0.3246(9) 0.0831(8) 0.4817(6) 0.086(3) Uani 1 1 d . . . . .
H15H H -0.402623 0.061757 0.488963 0.103 Uiso 1 1 calc R U . . .
C6F C 0.6908(10) 0.4679(7) -0.0034(6) 0.087(3) Uani 1 1 d . . . . .
H6F H 0.757708 0.499048 -0.013421 0.104 Uiso 1 1 calc R U . . .
C42A C -0.2154(13) -0.0799(7) 0.0618(7) 0.117(4) Uani 1 1 d . U . . .
H42A H -0.215760 -0.126552 0.028450 0.175 Uiso 1 1 calc R U . . .
H42B H -0.250258 -0.047914 0.041687 0.175 Uiso 1 1 calc R U . . .
H42C H -0.267291 -0.096510 0.087728 0.175 Uiso 1 1 calc R U . . .
C32A C 0.8696(11) 0.4216(9) 0.3672(10) 0.140(5) Uani 1 1 d . U . . .
H32A H 0.924776 0.428975 0.340298 0.210 Uiso 1 1 calc R U . . .
H32B H 0.868940 0.472991 0.392995 0.210 Uiso 1 1 calc R U . . .
H32C H 0.901246 0.396613 0.395554 0.210 Uiso 1 1 calc R U . . .
C22A C 0.2439(13) -0.0662(11) -0.2342(11) 0.141(5) Uani 1 1 d . U . . .
H22A H 0.231872 -0.100200 -0.278130 0.212 Uiso 1 1 calc R U . . .
H22B H 0.308550 -0.014751 -0.223446 0.212 Uiso 1 1 calc R U . . .
H22C H 0.163848 -0.059171 -0.230610 0.212 Uiso 1 1 calc R U . . .
O51C O 0.3171(17) 0.6936(17) 0.6265(8) 0.196(13) Uani 0.5 1 d DG U P . .
C51C C 0.2507(12) 0.7136(12) 0.5900(7) 0.113(7) Uani 0.5 1 d G U P . .
C52C C 0.1546(15) 0.6540(15) 0.5258(7) 0.109(8) Uani 0.5 1 d DG U P . .
H52A H 0.199065 0.641665 0.493935 0.163 Uiso 0.5 1 calc R U P . .
H52B H 0.092624 0.676735 0.511093 0.163 Uiso 0.5 1 calc R U P . .
H52C H 0.110784 0.605596 0.531474 0.163 Uiso 0.5 1 calc R U P . .
C53C C 0.256(3) 0.7994(12) 0.6065(16) 0.191(17) Uani 0.5 1 d DG U P . .
H53A H 0.185245 0.805800 0.622613 0.287 Uiso 0.5 1 calc R U P . .
H53B H 0.250471 0.812479 0.567995 0.287 Uiso 0.5 1 calc R U P . .
H53C H 0.336284 0.834728 0.639478 0.287 Uiso 0.5 1 calc R U P . .
O41C O 0.508(2) 0.4889(10) 0.5768(6) 0.148(10) Uani 0.5 1 d DG U P . .
C41C C 0.5465(13) 0.4335(6) 0.5736(5) 0.078(5) Uani 0.5 1 d G U P . .
C42C C 0.534(3) 0.3719(9) 0.5093(7) 0.114(10) Uani 0.5 1 d DG U P . .
H42D H 0.451869 0.359552 0.478554 0.171 Uiso 0.5 1 calc R U P . .
H42E H 0.539871 0.323844 0.515485 0.171 Uiso 0.5 1 calc R U P . .
H42F H 0.602189 0.393135 0.492681 0.171 Uiso 0.5 1 calc R U P . .
C43C C 0.613(2) 0.4227(11) 0.6337(7) 0.144(15) Uani 0.5 1 d DG U P . .
H43D H 0.693482 0.466953 0.656795 0.217 Uiso 0.5 1 calc R U P . .
H43E H 0.630306 0.373203 0.621083 0.217 Uiso 0.5 1 calc R U P . .
H43F H 0.558884 0.421223 0.661556 0.217 Uiso 0.5 1 calc R U P . .
O61C O -0.2104(16) 0.1787(15) 0.1065(7) 0.167(11) Uani 0.5 1 d DG U P . .
C61C C -0.2931(10) 0.1859(10) 0.0677(6) 0.074(5) Uani 0.5 1 d G U P . .
C63C C -0.3942(18) 0.1146(17) 0.0118(10) 0.186(18) Uani 0.5 1 d DG U P . .
H63A H -0.450786 0.132762 -0.013310 0.278 Uiso 0.5 1 calc R U P . .
H63B H -0.352923 0.086400 -0.015651 0.278 Uiso 0.5 1 calc R U P . .
H63C H -0.443494 0.079070 0.028676 0.278 Uiso 0.5 1 calc R U P . .
C62C C -0.304(3) 0.2666(14) 0.0733(18) 0.170(15) Uani 0.5 1 d DG U P . .
H62A H -0.309979 0.292873 0.115811 0.255 Uiso 0.5 1 calc R U P . .
H62B H -0.379771 0.259309 0.040383 0.255 Uiso 0.5 1 calc R U P . .
H62C H -0.228718 0.299267 0.067197 0.255 Uiso 0.5 1 calc R U P . .
O31C O 0.3426(18) -0.0777(10) 0.0105(9) 0.189(11) Uani 0.5 1 d DG U P . .
C31C C 0.2890(12) -0.1317(7) 0.0261(5) 0.066(4) Uani 0.5 1 d G U P . .
C33C C 0.359(2) -0.1521(12) 0.0798(9) 0.194(18) Uani 0.5 1 d DG U P . .
H33D H 0.446590 -0.143087 0.079874 0.291 Uiso 0.5 1 calc R U P . .
H33E H 0.316466 -0.207661 0.072585 0.291 Uiso 0.5 1 calc R U P . .
H33F H 0.356766 -0.118639 0.121224 0.291 Uiso 0.5 1 calc R U P . .
C32C C 0.1477(12) -0.1813(10) -0.0057(7) 0.078(5) Uani 0.5 1 d DG U P . .
H32D H 0.101756 -0.148297 -0.017397 0.118 Uiso 0.5 1 calc R U P . .
H32E H 0.113942 -0.201796 0.024380 0.118 Uiso 0.5 1 calc R U P . .
H32F H 0.137275 -0.225393 -0.044258 0.118 Uiso 0.5 1 calc R U P . .
C33A C 0.7120(14) 0.3264(11) 0.2505(11) 0.148(5) Uani 1 1 d . U . . .
H33A H 0.638572 0.277427 0.233890 0.222 Uiso 1 1 calc R U . . .
H33B H 0.786908 0.314037 0.243622 0.222 Uiso 1 1 calc R U . . .
H33C H 0.695557 0.361070 0.228065 0.222 Uiso 1 1 calc R U . . .
C23A C 0.4248(12) -0.0857(12) -0.1617(11) 0.149(5) Uani 1 1 d . U . . .
H23A H 0.455923 -0.113626 -0.195001 0.223 Uiso 1 1 calc R U . . .
H23B H 0.441828 -0.102040 -0.125017 0.223 Uiso 1 1 calc R U . . .
H23C H 0.468216 -0.028708 -0.147802 0.223 Uiso 1 1 calc R U . . .
C43A C -0.0108(17) -0.0806(9) 0.1224(9) 0.142(4) Uani 1 1 d . U . . .
H43A H -0.057619 -0.136835 0.097289 0.213 Uiso 1 1 calc R U . . .
H43B H 0.002224 -0.070842 0.168072 0.213 Uiso 1 1 calc R U . . .
H43C H 0.071452 -0.065419 0.114643 0.213 Uiso 1 1 calc R U . . .

loop_
_atom_site_aniso_label
_atom_site_aniso_U_11
_atom_site_aniso_U_22
_atom_site_aniso_U_33
_atom_site_aniso_U_23
_atom_site_aniso_U_13
_atom_site_aniso_U_12
Cu4 0.0327(4) 0.0435(4) 0.0413(4) 0.0206(4) 0.0083(3) 0.0127(3)
Cu1 0.0388(4) 0.0330(4) 0.0398(4) 0.0163(3) 0.0146(3) 0.0112(3)
Cu2 0.0395(4) 0.0331(4) 0.0404(4) 0.0130(3) 0.0039(3) 0.0132(3)
Cu3 0.0439(4) 0.0299(4) 0.0472(5) 0.0154(3) 0.0094(4) 0.0122(3)
P6 0.0442(7) 0.0391(7) 0.0418(8) 0.0219(6) 0.0107(6) 0.0109(6)
P4 0.0455(7) 0.0345(7) 0.0438(8) 0.0196(6) 0.0141(6) 0.0202(6)
P2 0.0429(7) 0.0372(7) 0.0560(9) 0.0259(6) 0.0214(7) 0.0207(6)
P3 0.0531(8) 0.0409(7) 0.0376(8) 0.0171(6) 0.0175(6) 0.0162(6)
P1 0.0450(7) 0.0409(7) 0.0476(8) 0.0216(6) 0.0216(6) 0.0151(6)
P7 0.0381(7) 0.0365(7) 0.0514(9) 0.0203(6) 0.0141(6) 0.0178(6)
P8 0.0507(8) 0.0401(7) 0.0402(8) 0.0156(6) 0.0160(6) 0.0136(6)
P5 0.0443(8) 0.0322(7) 0.0574(10) 0.0150(6) 0.0069(7) 0.0108(6)
O32 0.046(2) 0.0365(19) 0.042(2) 0.0211(17) 0.0199(17) 0.0139(16)
O61 0.049(2) 0.038(2) 0.039(2) 0.0196(17) 0.0160(17) 0.0153(17)
O72 0.051(2) 0.0307(18) 0.047(2) 0.0159(16) 0.0175(18) 0.0162(16)
O41 0.049(2) 0.0345(19) 0.042(2) 0.0200(17) 0.0151(17) 0.0215(17)
O22 0.052(2) 0.046(2) 0.054(3) 0.028(2) 0.026(2) 0.0236(19)
O62 0.047(2) 0.045(2) 0.058(3) 0.025(2) 0.018(2) 0.0186(18)
O43 0.050(2) 0.059(3) 0.058(3) 0.033(2) 0.019(2) 0.034(2)
O24 0.043(2) 0.045(2) 0.078(3) 0.033(2) 0.019(2) 0.0234(19)
O33 0.069(3) 0.044(2) 0.051(3) 0.022(2) 0.036(2) 0.015(2)
O31 0.051(2) 0.044(2) 0.045(2) 0.0198(18) 0.0172(19) 0.0209(18)
O11 0.055(2) 0.0351(19) 0.047(2) 0.0181(17) 0.0240(19) 0.0178(17)
O42 0.051(2) 0.042(2) 0.045(2) 0.0208(18) 0.0213(19) 0.0211(18)
O64 0.047(2) 0.054(2) 0.049(3) 0.028(2) 0.013(2) 0.0078(19)
O21 0.047(2) 0.0351(19) 0.053(2) 0.0246(18) 0.0232(19) 0.0219(16)
O63 0.053(2) 0.054(3) 0.048(3) 0.026(2) 0.006(2) 0.012(2)
O71 0.045(2) 0.043(2) 0.045(2) 0.0198(18) 0.0151(18) 0.0187(17)
O52 0.0388(19) 0.039(2) 0.049(2) 0.0141(17) 0.0106(17) 0.0186(16)
O12 0.047(2) 0.0380(19) 0.044(2) 0.0167(17) 0.0168(18) 0.0181(17)
O73 0.047(2) 0.034(2) 0.066(3) 0.020(2) 0.024(2) 0.0131(18)
O53 0.052(2) 0.037(2) 0.060(3) 0.0144(19) 0.001(2) 0.0197(19)
O34 0.072(3) 0.062(3) 0.042(3) 0.016(2) 0.010(2) 0.025(3)
O44 0.062(3) 0.032(2) 0.058(3) 0.0168(19) 0.010(2) 0.0164(19)
O81 0.054(2) 0.042(2) 0.039(2) 0.0155(17) 0.0183(18) 0.0195(18)
O2W 0.048(2) 0.050(2) 0.043(2) 0.0121(19) 0.0066(19) 0.0150(19)
O82 0.062(3) 0.049(2) 0.054(3) 0.023(2) 0.023(2) 0.025(2)
O13 0.059(3) 0.062(3) 0.050(3) 0.031(2) 0.029(2) 0.031(2)
O74 0.040(2) 0.056(3) 0.065(3) 0.024(2) 0.010(2) 0.023(2)
O51 0.059(3) 0.049(2) 0.062(3) 0.028(2) 0.024(2) 0.022(2)
O84 0.053(2) 0.051(3) 0.048(3) 0.018(2) 0.012(2) 0.007(2)
O23 0.054(2) 0.036(2) 0.064(3) 0.026(2) 0.022(2) 0.0190(18)
O3A 0.047(3) 0.056(3) 0.098(5) 0.016(3) 0.009(3) 0.014(2)
O4A 0.058(3) 0.041(2) 0.079(4) 0.008(2) 0.006(3) 0.005(2)
O4W 0.038(2) 0.051(2) 0.066(3) 0.019(2) 0.008(2) 0.0152(19)
O83 0.051(2) 0.046(2) 0.047(2) 0.0192(19) 0.0175(19) 0.0120(19)
O2A 0.036(2) 0.115(5) 0.087(4) 0.056(4) 0.014(3) 0.011(3)
O1W 0.048(3) 0.080(4) 0.060(3) 0.007(3) 0.010(2) 0.006(3)
C20G 0.033(2) 0.032(2) 0.042(3) 0.015(2) 0.011(2) 0.012(2)
C11G 0.032(2) 0.039(3) 0.049(3) 0.020(2) 0.013(2) 0.013(2)
O54 0.056(3) 0.042(2) 0.080(4) 0.017(2) -0.005(3) -0.002(2)
C19G 0.040(3) 0.048(3) 0.052(4) 0.022(3) 0.021(3) 0.015(2)
C12A 0.035(3) 0.032(2) 0.047(3) 0.017(2) 0.009(2) 0.011(2)
O14 0.051(3) 0.051(3) 0.083(4) 0.029(3) 0.023(3) 0.009(2)
C20C 0.040(3) 0.036(3) 0.035(3) 0.015(2) 0.012(2) 0.011(2)
C1C 0.048(3) 0.039(3) 0.042(3) 0.017(2) 0.023(3) 0.017(2)
C1A 0.038(3) 0.039(3) 0.037(3) 0.012(2) 0.012(2) 0.016(2)
C10D 0.034(2) 0.032(2) 0.044(3) 0.018(2) 0.014(2) 0.012(2)
C9D 0.034(3) 0.035(3) 0.052(3) 0.019(2) 0.012(2) 0.009(2)
C17H 0.047(4) 0.074(5) 0.058(4) 0.010(4) 0.010(3) 0.030(3)
C12B 0.035(3) 0.043(3) 0.042(3) 0.010(2) 0.006(2) 0.015(2)
C10E 0.035(3) 0.043(3) 0.039(3) 0.014(2) 0.009(2) 0.017(2)
C1D 0.039(3) 0.032(2) 0.041(3) 0.020(2) 0.014(2) 0.014(2)
C10C 0.037(3) 0.031(3) 0.040(3) 0.008(2) 0.015(2) 0.005(2)
C4D 0.035(3) 0.043(3) 0.054(4) 0.029(3) 0.007(2) 0.007(2)
C1F 0.041(3) 0.030(2) 0.038(3) 0.016(2) 0.003(2) 0.010(2)
C4A 0.032(3) 0.048(3) 0.049(3) 0.016(3) 0.008(2) 0.014(2)
C12G 0.039(3) 0.035(3) 0.047(3) 0.018(2) 0.009(2) 0.013(2)
C13A 0.042(3) 0.059(4) 0.046(3) 0.025(3) 0.012(3) 0.020(3)
C11A 0.036(3) 0.033(2) 0.040(3) 0.016(2) 0.010(2) 0.014(2)
C10A 0.033(2) 0.039(3) 0.034(3) 0.012(2) 0.009(2) 0.013(2)
C20A 0.037(3) 0.032(2) 0.046(3) 0.016(2) 0.012(2) 0.011(2)
C19A 0.039(3) 0.051(3) 0.057(4) 0.017(3) 0.021(3) 0.020(3)
C17A 0.036(3) 0.038(3) 0.050(3) 0.016(2) 0.008(2) 0.011(2)
C20F 0.044(3) 0.036(3) 0.052(4) 0.016(3) 0.021(3) 0.011(2)
C12H 0.047(3) 0.058(4) 0.044(3) 0.008(3) 0.011(3) 0.023(3)
C2G 0.053(3) 0.042(3) 0.060(4) 0.026(3) 0.028(3) 0.015(3)
C17G 0.037(3) 0.044(3) 0.045(3) 0.025(3) 0.008(2) 0.010(2)
C20B 0.042(3) 0.053(3) 0.043(3) 0.021(3) 0.014(2) 0.025(3)
C9A 0.035(3) 0.043(3) 0.041(3) 0.017(2) 0.008(2) 0.013(2)
C20D 0.043(3) 0.036(3) 0.044(3) 0.016(2) 0.022(2) 0.015(2)
C9H 0.044(3) 0.043(3) 0.040(3) 0.014(2) 0.008(2) 0.017(2)
C1E 0.048(3) 0.049(3) 0.048(3) 0.020(3) 0.017(3) 0.022(3)
C4B 0.037(3) 0.040(3) 0.046(3) 0.015(2) 0.002(2) 0.010(2)
C11C 0.043(3) 0.030(2) 0.034(3) 0.010(2) 0.010(2) 0.007(2)
C9E 0.041(3) 0.041(3) 0.041(3) 0.011(2) 0.012(2) 0.016(2)
C18G 0.035(3) 0.054(3) 0.060(4) 0.031(3) 0.020(3) 0.014(2)
C20E 0.042(3) 0.039(3) 0.043(3) 0.014(2) 0.011(2) 0.020(2)
C17B 0.049(3) 0.068(4) 0.041(3) 0.007(3) 0.004(3) 0.028(3)
C10G 0.033(3) 0.031(2) 0.048(3) 0.013(2) 0.017(2) 0.012(2)
C18A 0.035(3) 0.053(4) 0.061(4) 0.014(3) 0.012(3) 0.017(3)
C2H 0.048(3) 0.043(3) 0.063(4) 0.019(3) 0.022(3) 0.023(3)
C2C 0.063(4) 0.036(3) 0.069(5) 0.024(3) 0.029(3) 0.015(3)
C17C 0.039(3) 0.035(3) 0.045(3) 0.016(2) 0.008(2) 0.005(2)
C2F 0.054(3) 0.035(3) 0.042(3) 0.007(2) 0.002(3) 0.014(3)
C4E 0.040(3) 0.056(4) 0.042(3) 0.011(3) 0.009(3) 0.016(3)
C10H 0.042(3) 0.038(3) 0.044(3) 0.018(2) 0.014(2) 0.019(2)
C10B 0.035(3) 0.034(3) 0.039(3) 0.016(2) 0.006(2) 0.010(2)
C17D 0.040(3) 0.036(3) 0.059(4) 0.008(3) 0.019(3) 0.008(2)
C4F 0.044(3) 0.037(3) 0.058(4) 0.025(3) -0.001(3) 0.004(2)
C12C 0.036(3) 0.038(3) 0.035(3) 0.014(2) 0.008(2) 0.005(2)
C11B 0.037(3) 0.040(3) 0.036(3) 0.012(2) 0.007(2) 0.015(2)
C9C 0.041(3) 0.034(3) 0.038(3) 0.008(2) 0.014(2) 0.007(2)
C16A 0.041(3) 0.060(4) 0.056(4) 0.023(3) 0.000(3) 0.018(3)
C13B 0.051(3) 0.043(3) 0.059(4) 0.014(3) 0.011(3) 0.011(3)
C18F 0.062(4) 0.030(3) 0.061(4) 0.000(3) 0.022(3) 0.004(3)
C19C 0.052(3) 0.033(3) 0.041(3) 0.007(2) 0.013(3) 0.009(2)
C19F 0.067(4) 0.030(3) 0.078(5) 0.020(3) 0.034(4) 0.018(3)
C3D 0.033(3) 0.055(3) 0.057(4) 0.031(3) 0.019(3) 0.010(2)
C12E 0.036(3) 0.039(3) 0.044(3) 0.016(2) 0.010(2) 0.011(2)
C11D 0.036(3) 0.031(2) 0.046(3) 0.013(2) 0.016(2) 0.011(2)
C12D 0.042(3) 0.030(2) 0.055(4) 0.011(2) 0.020(3) 0.014(2)
C2D 0.041(3) 0.057(3) 0.048(3) 0.025(3) 0.022(3) 0.023(3)
C2A 0.054(3) 0.046(3) 0.039(3) 0.016(2) 0.008(3) 0.026(3)
C1B 0.040(3) 0.033(3) 0.043(3) 0.016(2) 0.013(2) 0.015(2)
C2E 0.056(4) 0.073(5) 0.049(4) 0.030(3) 0.017(3) 0.034(3)
C11F 0.042(3) 0.030(3) 0.044(3) 0.010(2) 0.015(2) 0.002(2)
C4G 0.032(3) 0.038(3) 0.065(4) 0.013(3) 0.012(3) 0.011(2)
C12F 0.040(3) 0.037(3) 0.040(3) 0.008(2) 0.014(2) 0.006(2)
C9B 0.034(2) 0.032(2) 0.047(3) 0.014(2) 0.006(2) 0.008(2)
C17F 0.043(3) 0.035(3) 0.055(4) 0.003(3) 0.018(3) -0.001(2)
C7C 0.051(4) 0.060(4) 0.045(4) 0.015(3) 0.007(3) 0.013(3)
C3A 0.040(3) 0.055(3) 0.048(3) 0.019(3) 0.006(3) 0.024(3)
C9F 0.043(3) 0.035(3) 0.048(3) 0.019(2) 0.009(3) 0.003(2)
C13G 0.042(3) 0.035(3) 0.075(5) 0.019(3) 0.021(3) 0.014(2)
C10F 0.042(3) 0.028(2) 0.039(3) 0.012(2) 0.010(2) 0.004(2)
C1G 0.040(3) 0.035(3) 0.044(3) 0.013(2) 0.013(2) 0.015(2)
C4C 0.044(3) 0.041(3) 0.047(3) 0.010(3) 0.018(3) 0.009(2)
C19D 0.063(4) 0.046(3) 0.063(4) 0.025(3) 0.035(3) 0.017(3)
C17E 0.039(3) 0.050(3) 0.042(3) 0.013(3) 0.009(2) 0.017(3)
C9G 0.037(3) 0.030(2) 0.054(3) 0.015(2) 0.012(2) 0.012(2)
C11E 0.035(3) 0.036(3) 0.043(3) 0.013(2) 0.008(2) 0.012(2)
C18C 0.051(3) 0.034(3) 0.049(4) 0.010(3) 0.012(3) 0.005(2)
C1H 0.047(3) 0.037(3) 0.045(3) 0.021(2) 0.018(3) 0.016(2)
C8C 0.048(3) 0.043(3) 0.046(3) 0.014(3) 0.011(3) 0.012(3)
C4H 0.047(3) 0.049(3) 0.050(4) 0.017(3) 0.007(3) 0.018(3)
C18E 0.048(3) 0.055(4) 0.043(3) 0.008(3) 0.002(3) 0.018(3)
C3F 0.055(4) 0.031(3) 0.055(4) 0.011(3) -0.004(3) 0.002(3)
C8D 0.048(3) 0.042(3) 0.072(5) 0.018(3) 0.023(3) 0.014(3)
C18D 0.055(4) 0.049(3) 0.073(5) 0.025(3) 0.036(4) 0.011(3)
C13E 0.042(3) 0.054(4) 0.046(3) 0.008(3) 0.012(3) 0.017(3)
C19E 0.049(3) 0.048(3) 0.042(3) 0.005(3) 0.009(3) 0.021(3)
C19B 0.067(4) 0.079(5) 0.044(4) 0.030(3) 0.018(3) 0.046(4)
C15A 0.053(4) 0.077(5) 0.045(4) 0.020(3) 0.003(3) 0.026(3)
C3H 0.045(3) 0.060(4) 0.067(5) 0.028(3) 0.015(3) 0.026(3)
C13F 0.057(4) 0.042(3) 0.051(4) 0.009(3) 0.013(3) 0.000(3)
C3B 0.052(4) 0.051(3) 0.044(3) 0.015(3) 0.000(3) 0.013(3)
C14E 0.049(4) 0.067(4) 0.059(4) 0.005(3) 0.015(3) 0.032(3)
C16G 0.039(3) 0.046(3) 0.061(4) 0.029(3) 0.008(3) 0.008(2)
C8E 0.044(3) 0.044(3) 0.049(3) 0.015(3) 0.010(3) 0.016(2)
C7D 0.067(5) 0.038(3) 0.086(6) 0.010(3) 0.027(4) 0.015(3)
C13H 0.055(4) 0.069(4) 0.059(4) 0.021(4) 0.020(3) 0.024(3)
C14A 0.059(4) 0.068(4) 0.045(4) 0.017(3) 0.018(3) 0.027(3)
C14F 0.063(4) 0.068(5) 0.049(4) 0.018(3) 0.012(3) 0.014(4)
C11H 0.042(3) 0.052(3) 0.041(3) 0.011(3) 0.009(2) 0.025(3)
C13C 0.052(3) 0.048(3) 0.047(4) 0.014(3) 0.019(3) 0.012(3)
C3C 0.057(4) 0.032(3) 0.060(4) 0.008(3) 0.021(3) 0.004(3)
C16F 0.048(3) 0.049(4) 0.052(4) -0.004(3) 0.015(3) -0.002(3)
C5D 0.041(3) 0.043(3) 0.073(5) 0.031(3) 0.007(3) 0.003(3)
C7B 0.044(3) 0.059(4) 0.076(5) 0.016(4) 0.021(3) 0.027(3)
C18B 0.059(4) 0.093(6) 0.035(3) 0.015(3) 0.003(3) 0.044(4)
C16D 0.038(3) 0.048(4) 0.090(6) 0.010(4) 0.028(3) 0.008(3)
C16E 0.044(3) 0.060(4) 0.056(4) 0.015(3) 0.002(3) 0.023(3)
C6C 0.054(4) 0.060(4) 0.047(4) 0.001(3) 0.010(3) 0.011(3)
C14D 0.045(3) 0.045(3) 0.083(5) 0.019(3) 0.014(3) 0.019(3)
C6B 0.043(3) 0.072(5) 0.080(5) 0.034(4) 0.011(3) 0.029(3)
C2B 0.058(4) 0.042(3) 0.042(3) 0.012(3) 0.015(3) 0.018(3)
C15E 0.043(3) 0.073(5) 0.067(5) 0.014(4) 0.007(3) 0.029(3)
C20H 0.050(3) 0.052(3) 0.050(4) 0.016(3) 0.014(3) 0.031(3)
C15F 0.055(4) 0.067(5) 0.051(4) -0.001(4) 0.009(3) 0.003(3)
C8H 0.057(4) 0.072(5) 0.046(4) 0.011(3) 0.009(3) 0.034(4)
C5B 0.039(3) 0.065(4) 0.064(4) 0.028(4) 0.005(3) 0.018(3)
C5A 0.035(3) 0.074(5) 0.067(5) 0.027(4) 0.008(3) 0.009(3)
C3E 0.053(4) 0.074(5) 0.043(4) 0.020(3) 0.007(3) 0.030(3)
C5G 0.035(3) 0.054(4) 0.093(6) 0.022(4) 0.011(3) 0.015(3)
C3G 0.040(3) 0.049(3) 0.073(5) 0.024(3) 0.030(3) 0.012(3)
C5C 0.048(3) 0.043(3) 0.051(4) -0.003(3) 0.013(3) -0.004(3)
C8F 0.059(4) 0.076(5) 0.054(4) 0.018(4) 0.027(3) 0.004(4)
C8B 0.046(3) 0.047(3) 0.051(4) 0.014(3) 0.013(3) 0.019(3)
C18H 0.057(4) 0.087(6) 0.062(5) 0.013(4) 0.004(4) 0.039(4)
C14G 0.063(4) 0.033(3) 0.090(6) 0.014(3) 0.024(4) 0.018(3)
C16B 0.049(4) 0.085(6) 0.048(4) -0.010(4) -0.006(3) 0.016(4)
C6G 0.040(3) 0.059(4) 0.105(7) 0.023(4) -0.003(4) 0.020(3)
C13D 0.041(3) 0.038(3) 0.065(4) 0.016(3) 0.016(3) 0.013(2)
C16C 0.050(3) 0.043(3) 0.057(4) 0.022(3) 0.016(3) 0.006(3)
C14C 0.062(4) 0.065(4) 0.055(4) 0.020(3) 0.027(3) 0.013(3)
C8A 0.039(3) 0.055(4) 0.062(4) 0.034(3) 0.015(3) 0.009(3)
C7H 0.070(5) 0.087(6) 0.046(4) 0.005(4) 0.014(3) 0.040(4)
C7E 0.060(4) 0.041(3) 0.074(5) 0.017(3) 0.012(4) 0.015(3)
C8G 0.044(3) 0.046(3) 0.069(4) 0.029(3) 0.012(3) 0.016(3)
C6A 0.041(3) 0.078(5) 0.086(6) 0.038(5) 0.021(4) 0.006(3)
C14B 0.071(5) 0.043(4) 0.067(5) 0.008(3) 0.009(4) 0.012(3)
C5H 0.063(4) 0.081(5) 0.053(4) 0.019(4) 0.000(3) 0.035(4)
C41A 0.110(6) 0.051(4) 0.110(6) 0.023(4) -0.011(5) -0.005(4)
C16H 0.047(4) 0.093(7) 0.091(7) 0.011(6) 0.012(4) 0.027(4)
C21A 0.065(4) 0.150(8) 0.241(13) 0.146(9) 0.061(6) 0.035(5)
C7G 0.060(4) 0.054(4) 0.079(5) 0.030(4) -0.001(4) 0.023(3)
C5F 0.051(4) 0.058(4) 0.081(6) 0.043(4) 0.003(4) -0.005(3)
C15C 0.054(4) 0.066(5) 0.071(5) 0.033(4) 0.024(4) 0.006(3)
C15G 0.057(4) 0.035(3) 0.074(5) 0.019(3) 0.008(3) 0.009(3)
C5E 0.056(4) 0.055(4) 0.053(4) -0.006(3) -0.003(3) 0.012(3)
C7F 0.069(5) 0.093(7) 0.075(6) 0.042(5) 0.032(4) 0.005(5)
C15D 0.039(3) 0.054(4) 0.093(6) 0.014(4) 0.012(4) 0.018(3)
C14H 0.061(5) 0.090(6) 0.075(6) 0.029(5) 0.031(4) 0.018(4)
C31A 0.057(4) 0.094(6) 0.205(11) 0.031(6) 0.028(6) 0.015(4)
C6E 0.063(5) 0.042(4) 0.086(6) -0.001(4) 0.002(4) 0.007(3)
C6H 0.081(6) 0.106(7) 0.040(4) 0.005(4) 0.003(4) 0.048(5)
C19H 0.072(5) 0.072(5) 0.051(4) 0.025(4) 0.007(3) 0.041(4)
C7A 0.051(4) 0.065(5) 0.085(6) 0.044(4) 0.018(4) 0.007(3)
C15B 0.076(5) 0.053(4) 0.066(5) -0.005(4) 0.000(4) 0.014(4)
C6D 0.062(4) 0.028(3) 0.092(6) 0.016(3) 0.011(4) 0.008(3)
C15H 0.048(4) 0.114(8) 0.086(7) 0.027(6) 0.030(4) 0.020(5)
C6F 0.064(5) 0.095(7) 0.099(8) 0.062(6) 0.021(5) -0.004(5)
C42A 0.110(7) 0.063(4) 0.112(7) 0.012(5) -0.006(6) -0.019(5)
C32A 0.057(5) 0.101(7) 0.215(12) 0.025(7) 0.025(6) 0.005(5)
C22A 0.077(5) 0.153(8) 0.244(13) 0.145(9) 0.055(7) 0.033(5)
O51C 0.136(16) 0.46(4) 0.146(16) 0.20(2) 0.086(13) 0.20(2)
C51C 0.071(11) 0.21(2) 0.113(14) 0.110(15) 0.058(9) 0.060(13)
C52C 0.076(11) 0.22(3) 0.087(12) 0.080(14) 0.051(9) 0.102(15)
C53C 0.12(3) 0.17(2) 0.27(5) 0.11(2) 0.05(3) 0.01(2)
O41C 0.28(3) 0.106(11) 0.039(6) 0.003(7) -0.022(10) 0.116(15)
C41C 0.094(12) 0.053(8) 0.071(9) 0.033(7) -0.001(9) 0.010(7)
C42C 0.19(3) 0.042(8) 0.078(11) 0.025(8) 0.021(14) 0.009(11)
C43C 0.17(3) 0.079(13) 0.090(14) 0.042(12) -0.066(17) -0.028(15)
O61C 0.126(13) 0.38(3) 0.080(10) 0.120(16) 0.036(9) 0.181(19)
C61C 0.057(7) 0.159(15) 0.066(9) 0.086(10) 0.037(6) 0.066(9)
C63C 0.086(15) 0.27(3) 0.13(2) -0.01(2) 0.057(13) 0.03(2)
C62C 0.11(2) 0.19(2) 0.32(5) 0.17(3) 0.12(3) 0.086(19)
O31C 0.34(3) 0.114(15) 0.15(2) 0.065(15) 0.11(2) 0.084(18)
C31C 0.109(10) 0.073(8) 0.027(6) 0.009(5) 0.000(6) 0.074(8)
C33C 0.32(4) 0.14(2) 0.072(13) -0.014(12) -0.078(19) 0.17(3)
C32C 0.112(11) 0.109(13) 0.045(8) 0.034(8) 0.022(8) 0.082(10)
C33A 0.078(5) 0.119(7) 0.206(12) 0.032(7) 0.033(7) 0.010(5)
C23A 0.069(5) 0.165(9) 0.256(13) 0.138(10) 0.058(7) 0.033(6)
C43A 0.133(7) 0.078(5) 0.144(8) 0.018(5) -0.017(6) -0.002(5)

loop_
_atom_type_symbol
_atom_type_description
_atom_type_scat_dispersion_real
_atom_type_scat_dispersion_imag
_atom_type_scat_source
C C 0.0181 0.0091 'International Tables Vol C Tables 4.2.6.8 and 6.1.1.4'
H H 0.0000 0.0000 'International Tables Vol C Tables 4.2.6.8 and 6.1.1.4'
Cu Cu -1.9646 0.5888 'International Tables Vol C Tables 4.2.6.8 and 6.1.1.4'
O O 0.0492 0.0322 'International Tables Vol C Tables 4.2.6.8 and 6.1.1.4'
P P 0.2955 0.4335 'International Tables Vol C Tables 4.2.6.8 and 6.1.1.4'

loop_
_exptl_crystal_face_index_h
_exptl_crystal_face_index_k
_exptl_crystal_face_index_l
_exptl_crystal_face_perp_dist
0 -7 14 0.0938
-6 -2 11 0.0797
-7 1 4 0.0904
-1 7 -14 0.1047
7 -4 2 0.0773
0 -5 3 0.0788
0 5 -3 0.0788
1 -1 -5 0.1056
-1 3 5 0.0691
3 -3 -5 0.1088
1 -1 0 0.0672
-1 0 -5 0.1059

loop_
_geom_angle_atom_site_label_1
_geom_angle_atom_site_label_2
_geom_angle_atom_site_label_3
_geom_angle
_geom_angle_site_symmetry_1
_geom_angle_site_symmetry_3
_geom_angle_publ_flag
O64 Cu4 O74 93.4(2) . . ?
O64 Cu4 O4A 95.8(2) . . ?
O64 Cu4 O4W 90.8(2) . . ?
O74 Cu4 O4A 97.2(2) . . ?
O74 Cu4 O4W 175.7(2) . . ?
O84 Cu4 O64 158.9(2) . . ?
O84 Cu4 O74 90.0(2) . . ?
O84 Cu4 O4A 104.5(2) . . ?
O84 Cu4 O4W 85.9(2) . . ?
O4W Cu4 O4A 82.7(2) . . ?
O43 Cu1 O1W 97.0(3) . . ?
O33 Cu1 O43 87.8(2) . . ?
O33 Cu1 O23 89.7(2) . . ?
O33 Cu1 O1W 89.1(2) . . ?
O13 Cu1 O43 91.3(2) . . ?
O13 Cu1 O33 178.2(2) . . ?
O13 Cu1 O23 90.4(2) . . ?
O13 Cu1 O1W 92.5(2) . . ?
O23 Cu1 O43 149.1(2) . . ?
O23 Cu1 O1W 113.7(3) . . ?
O24 Cu2 O44 146.7(2) . . ?
O24 Cu2 O2A 116.7(2) . . ?
O34 Cu2 O24 90.6(2) . . ?
O34 Cu2 O44 94.7(2) . . ?
O34 Cu2 O2W 175.2(2) . . ?
O34 Cu2 O2A 91.3(3) . . ?
O44 Cu2 O2A 96.1(3) . . ?
O2W Cu2 O24 86.4(2) . . ?
O2W Cu2 O44 89.8(2) . . ?
O2W Cu2 O2A 86.7(2) . . ?
O63 Cu3 O3A 101.1(3) . . ?
O73 Cu3 O63 90.0(2) . . ?
O73 Cu3 O3A 88.3(2) . . ?
O73 Cu3 O83 90.0(2) . . ?
O53 Cu3 O63 91.6(2) . . ?
O53 Cu3 O73 175.3(2) . . ?
O53 Cu3 O3A 87.1(2) . . ?
O53 Cu3 O83 91.9(2) . . ?
O83 Cu3 O63 136.0(2) . . ?
O83 Cu3 O3A 122.9(2) . . ?
O61 P6 O62 101.8(2) . . ?
O64 P6 O61 103.8(3) . . ?
O64 P6 O62 110.9(3) . . ?
O63 P6 O61 111.3(3) . . ?
O63 P6 O62 106.8(3) . . ?
O63 P6 O64 120.6(3) . . ?
O43 P4 O41 110.6(3) . . ?
O43 P4 O42 106.9(3) . . ?
O43 P4 O44 119.5(3) . . ?
O42 P4 O41 103.0(2) . . ?
O44 P4 O41 104.2(3) . . ?
O44 P4 O42 111.4(3) . . ?
O22 P2 O21 102.0(2) . . ?
O24 P2 O22 112.6(3) . . ?
O24 P2 O21 103.3(3) . . ?
O23 P2 O22 106.3(3) . . ?
O23 P2 O24 119.8(3) . . ?
O23 P2 O21 111.5(3) . . ?
O33 P3 O32 106.5(3) . . ?
O33 P3 O31 111.5(3) . . ?
O33 P3 O34 118.7(3) . . ?
O31 P3 O32 103.4(2) . . ?
O34 P3 O32 111.9(3) . . ?
O34 P3 O31 103.9(3) . . ?
O11 P1 O12 101.9(2) . . ?
O13 P1 O11 109.8(3) . . ?
O13 P1 O12 106.1(3) . . ?
O14 P1 O11 105.9(3) . . ?
O14 P1 O12 111.9(3) . . ?
O14 P1 O13 119.9(3) . . ?
O72 P7 O71 103.1(2) . . ?
O73 P7 O72 105.4(3) . . ?
O73 P7 O71 111.5(3) . . ?
O74 P7 O72 112.7(3) . . ?
O74 P7 O71 104.1(3) . . ?
O74 P7 O73 119.0(3) . . ?
O82 P8 O81 102.2(2) . . ?
O84 P8 O81 103.3(3) . . ?
O84 P8 O82 112.0(3) . . ?
O83 P8 O81 111.5(3) . . ?
O83 P8 O82 107.4(3) . . ?
O83 P8 O84 119.2(3) . . ?
O53 P5 O52 105.3(3) . . ?
O53 P5 O51 110.7(3) . . ?
O51 P5 O52 102.2(2) . . ?
O54 P5 O52 111.5(3) . . ?
O54 P5 O53 118.9(3) . . ?
O54 P5 O51 107.0(3) . . ?
C20C O32 P3 121.3(4) . . ?
C1F O61 P6 119.5(4) . . ?
C20G O72 P7 120.8(4) . . ?
C1D O41 P4 119.4(4) . . ?
C20B O22 P2 117.9(4) . . ?
C20F O62 P6 116.6(4) . . ?
P4 O43 Cu1 131.8(3) . . ?
P2 O24 Cu2 134.5(3) . . ?
P3 O33 Cu1 129.6(3) . . ?
C1C O31 P3 116.8(4) . . ?
C1A O11 P1 122.0(4) . . ?
C20D O42 P4 116.3(4) . . ?
P6 O64 Cu4 126.7(3) . . ?
C1B O21 P2 119.4(4) . . ?
P6 O63 Cu3 142.2(3) . . ?
C1G O71 P7 117.9(4) . . ?
C20E O52 P5 115.2(4) . . ?
C20A O12 P1 115.1(4) . . ?
P7 O73 Cu3 125.3(3) . . ?
P5 O53 Cu3 122.0(3) . . ?
P3 O34 Cu2 135.0(4) . . ?
P4 O44 Cu2 133.2(3) . . ?
C1H O81 P8 118.8(4) . . ?
Cu2 O2W H2WA 110.1 . . ?
Cu2 O2W H2WB 110.0 . . ?
H2WA O2W H2WB 103.8 . . ?
C20H O82 P8 118.1(4) . . ?
P1 O13 Cu1 125.8(3) . . ?
P7 O74 Cu4 140.8(3) . . ?
C1E O51 P5 119.8(4) . . ?
P8 O84 Cu4 128.2(3) . . ?
P2 O23 Cu1 131.2(3) . . ?
C31A O3A Cu3 137.0(10) . . ?
C41A O4A Cu4 143.9(8) . . ?
Cu4 O4W H4WA 109.6 . . ?
Cu4 O4W H4WB 109.2 . . ?
H4WA O4W H4WB 104.5 . . ?
P8 O83 Cu3 140.7(3) . . ?
C21A O2A Cu2 136.1(9) . . ?
Cu1 O1W H1WA 112.1 . . ?
Cu1 O1W H1WB 111.4 . . ?
H1WA O1W H1WB 102.2 . . ?
O72 C20G C19G 117.7(5) . . ?
C11G C20G O72 119.7(5) . . ?
C11G C20G C19G 122.5(5) . . ?
C20G C11G C12G 117.8(5) . . ?
C20G C11G C10G 119.6(5) . . ?
C12G C11G C10G 122.6(5) . . ?
C20G C19G H19G 120.6 . . ?
C18G C19G C20G 118.7(6) . . ?
C18G C19G H19G 120.6 . . ?
C13A C12A C11A 123.8(5) . . ?
C13A C12A C17A 117.3(6) . . ?
C11A C12A C17A 118.8(6) . . ?
O32 C20C C11C 119.3(5) . . ?
O32 C20C C19C 118.3(5) . . ?
C11C C20C C19C 122.3(6) . . ?
O31 C1C C2C 117.2(6) . . ?
C10C C1C O31 119.6(5) . . ?
C10C C1C C2C 123.2(6) . . ?
O11 C1A C2A 115.8(5) . . ?
C10A C1A O11 120.7(5) . . ?
C10A C1A C2A 123.4(6) . . ?
C9D C10D C11D 121.5(5) . . ?
C1D C10D C9D 117.5(5) . . ?
C1D C10D C11D 121.0(5) . . ?
C4D C9D C10D 119.9(6) . . ?
C8D C9D C10D 122.0(6) . . ?
C8D C9D C4D 118.1(6) . . ?
C12H C17H C16H 119.0(9) . . ?
C18H C17H C12H 119.7(8) . . ?
C18H C17H C16H 121.3(8) . . ?
C17B C12B C11B 118.0(6) . . ?
C13B C12B C17B 118.8(6) . . ?
C13B C12B C11B 123.1(6) . . ?
C1E C10E C9E 117.3(6) . . ?
C1E C10E C11E 119.0(5) . . ?
C9E C10E C11E 123.5(6) . . ?
C10D C1D O41 118.9(5) . . ?
C10D C1D C2D 123.7(5) . . ?
C2D C1D O41 117.4(5) . . ?
C1C C10C C11C 120.4(5) . . ?
C1C C10C C9C 117.6(5) . . ?
C9C C10C C11C 121.9(5) . . ?
C3D C4D C9D 118.4(5) . . ?
C3D C4D C5D 122.4(6) . . ?
C5D C4D C9D 119.2(6) . . ?
O61 C1F C2F 118.0(6) . . ?
C10F C1F O61 119.3(5) . . ?
C10F C1F C2F 122.7(6) . . ?
C9A C4A C5A 118.7(6) . . ?
C3A C4A C9A 119.4(6) . . ?
C3A C4A C5A 121.9(6) . . ?
C17G C12G C11G 120.0(5) . . ?
C13G C12G C11G 121.9(6) . . ?
C13G C12G C17G 118.0(5) . . ?
C12A C13A H13A 119.2 . . ?
C14A C13A C12A 121.6(6) . . ?
C14A C13A H13A 119.2 . . ?
C12A C11A C10A 122.7(5) . . ?
C20A C11A C12A 117.9(5) . . ?
C20A C11A C10A 119.4(5) . . ?
C1A C10A C11A 119.9(5) . . ?
C1A C10A C9A 117.2(5) . . ?
C9A C10A C11A 122.9(5) . . ?
O12 C20A C19A 117.0(5) . . ?
C11A C20A O12 119.4(5) . . ?
C11A C20A C19A 123.6(6) . . ?
C20A C19A H19A 120.3 . . ?
C18A C19A C20A 119.5(6) . . ?
C18A C19A H19A 120.3 . . ?
C18A C17A C12A 119.4(6) . . ?
C16A C17A C12A 120.0(6) . . ?
C16A C17A C18A 120.7(6) . . ?
O62 C20F C19F 118.2(6) . . ?
C11F C20F O62 119.7(5) . . ?
C11F C20F C19F 122.1(7) . . ?
C17H C12H C11H 119.1(7) . . ?
C13H C12H C17H 117.3(7) . . ?
C13H C12H C11H 123.6(6) . . ?
C1G C2G H2G 120.5 . . ?
C3G C2G H2G 120.5 . . ?
C3G C2G C1G 118.9(6) . . ?
C12G C17G C16G 119.0(6) . . ?
C18G C17G C12G 119.3(6) . . ?
C18G C17G C16G 121.8(6) . . ?
O22 C20B C11B 118.8(5) . . ?
O22 C20B C19B 118.9(6) . . ?
C11B C20B C19B 122.2(6) . . ?
C4A C9A C10A 119.6(6) . . ?
C8A C9A C4A 117.9(6) . . ?
C8A C9A C10A 122.5(5) . . ?
C11D C20D O42 118.9(5) . . ?
C11D C20D C19D 124.0(6) . . ?
C19D C20D O42 117.1(6) . . ?
C4H C9H C10H 118.8(6) . . ?
C8H C9H C10H 122.6(6) . . ?
C8H C9H C4H 118.5(6) . . ?
O51 C1E C2E 117.0(6) . . ?
C10E C1E O51 120.1(6) . . ?
C10E C1E C2E 122.8(6) . . ?
C3B C4B C9B 119.5(6) . . ?
C3B C4B C5B 121.1(6) . . ?
C5B C4B C9B 119.3(6) . . ?
C20C C11C C10C 119.6(5) . . ?
C20C C11C C12C 117.4(5) . . ?
C12C C11C C10C 123.0(5) . . ?
C10E C9E C4E 120.5(6) . . ?
C10E C9E C8E 122.9(6) . . ?
C8E C9E C4E 116.7(6) . . ?
C19G C18G C17G 121.4(6) . . ?
C19G C18G H18G 119.3 . . ?
C17G C18G H18G 119.3 . . ?
O52 C20E C19E 117.1(5) . . ?
C11E C20E O52 119.2(5) . . ?
C11E C20E C19E 123.7(5) . . ?
C12B C17B C16B 117.8(8) . . ?
C18B C17B C12B 120.9(7) . . ?
C18B C17B C16B 121.3(7) . . ?
C1G C10G C11G 120.6(5) . . ?
C1G C10G C9G 117.2(5) . . ?
C9G C10G C11G 122.2(5) . . ?
C19A C18A C17A 120.6(6) . . ?
C19A C18A H18A 119.7 . . ?
C17A C18A H18A 119.7 . . ?
C1H C2H H2H 119.9 . . ?
C3H C2H H2H 119.9 . . ?
C3H C2H C1H 120.2(6) . . ?
C1C C2C H2C 120.2 . . ?
C3C C2C C1C 119.6(7) . . ?
C3C C2C H2C 120.2 . . ?
C12C C17C C18C 119.2(6) . . ?
C12C C17C C16C 119.0(6) . . ?
C18C C17C C16C 121.8(6) . . ?
C1F C2F H2F 120.2 . . ?
C3F C2F C1F 119.5(7) . . ?
C3F C2F H2F 120.2 . . ?
C3E C4E C9E 117.7(6) . . ?
C5E C4E C9E 119.6(7) . . ?
C5E C4E C3E 122.6(7) . . ?
C9H C10H C11H 122.5(5) . . ?
C1H C10H C9H 117.9(5) . . ?
C1H C10H C11H 119.4(6) . . ?
C1B C10B C11B 120.0(5) . . ?
C1B C10B C9B 117.6(5) . . ?
C9B C10B C11B 122.3(5) . . ?
C12D C17D C18D 119.2(6) . . ?
C16D C17D C12D 120.5(7) . . ?
C16D C17D C18D 120.2(7) . . ?
C3F C4F C9F 119.8(6) . . ?
C3F C4F C5F 121.1(7) . . ?
C5F C4F C9F 119.1(8) . . ?
C17C C12C C11C 120.1(6) . . ?
C17C C12C C13C 118.3(6) . . ?
C13C C12C C11C 121.6(5) . . ?
C12B C11B C10B 123.0(5) . . ?
C20B C11B C12B 117.6(5) . . ?
C20B C11B C10B 119.2(5) . . ?
C4C C9C C10C 118.9(6) . . ?
C8C C9C C10C 122.9(5) . . ?
C8C C9C C4C 118.1(6) . . ?
C17A C16A H16A 119.2 . . ?
C15A C16A C17A 121.6(6) . . ?
C15A C16A H16A 119.2 . . ?
C12B C13B H13B 119.1 . . ?
C14B C13B C12B 121.9(8) . . ?
C14B C13B H13B 119.1 . . ?
C19F C18F H18F 119.2 . . ?
C19F C18F C17F 121.6(6) . . ?
C17F C18F H18F 119.2 . . ?
C20C C19C H19C 120.2 . . ?
C18C C19C C20C 119.7(6) . . ?
C18C C19C H19C 120.2 . . ?
C20F C19F H19F 120.1 . . ?
C18F C19F C20F 119.7(7) . . ?
C18F C19F H19F 120.1 . . ?
C4D C3D H3D 119.2 . . ?
C2D C3D C4D 121.6(5) . . ?
C2D C3D H3D 119.2 . . ?
C17E C12E C11E 119.6(5) . . ?
C13E C12E C17E 117.0(5) . . ?
C13E C12E C11E 123.3(6) . . ?
C20D C11D C10D 118.8(5) . . ?
C20D C11D C12D 118.1(5) . . ?
C12D C11D C10D 122.9(5) . . ?
C11D C12D C17D 119.4(6) . . ?
C13D C12D C17D 117.8(6) . . ?
C13D C12D C11D 122.8(6) . . ?
C1D C2D H2D 120.7 . . ?
C3D C2D C1D 118.6(6) . . ?
C3D C2D H2D 120.7 . . ?
C1A C2A H2A 120.4 . . ?
C3A C2A C1A 119.2(6) . . ?
C3A C2A H2A 120.4 . . ?
O21 C1B C2B 115.5(5) . . ?
C10B C1B O21 120.7(5) . . ?
C10B C1B C2B 123.7(5) . . ?
C1E C2E H2E 120.3 . . ?
C3E C2E C1E 119.4(7) . . ?
C3E C2E H2E 120.3 . . ?
C20F C11F C12F 118.5(5) . . ?
C20F C11F C10F 119.3(6) . . ?
C12F C11F C10F 122.1(5) . . ?
C9G C4G C5G 119.2(7) . . ?
C3G C4G C9G 120.5(6) . . ?
C3G C4G C5G 120.2(6) . . ?
C17F C12F C11F 117.9(6) . . ?
C13F C12F C11F 123.3(6) . . ?
C13F C12F C17F 118.7(6) . . ?
C4B C9B C10B 119.2(6) . . ?
C8B C9B C4B 117.3(5) . . ?
C8B C9B C10B 123.5(6) . . ?
C18F C17F C12F 119.8(7) . . ?
C18F C17F C16F 121.7(6) . . ?
C16F C17F C12F 118.4(7) . . ?
C8C C7C H7C 120.1 . . ?
C8C C7C C6C 119.7(8) . . ?
C6C C7C H7C 120.1 . . ?
C4A C3A H3A 119.5 . . ?
C2A C3A C4A 121.0(5) . . ?
C2A C3A H3A 119.5 . . ?
C4F C9F C10F 118.9(6) . . ?
C4F C9F C8F 118.6(6) . . ?
C8F C9F C10F 122.3(6) . . ?
C12G C13G H13G 119.6 . . ?
C14G C13G C12G 120.8(6) . . ?
C14G C13G H13G 119.6 . . ?
C1F C10F C11F 119.1(5) . . ?
C1F C10F C9F 118.1(5) . . ?
C9F C10F C11F 122.6(6) . . ?
C2G C1G O71 117.2(6) . . ?
C10G C1G O71 118.9(5) . . ?
C10G C1G C2G 123.8(6) . . ?
C3C C4C C9C 119.9(6) . . ?
C5C C4C C9C 119.3(7) . . ?
C5C C4C C3C 120.4(6) . . ?
C20D C19D H19D 120.9 . . ?
C18D C19D C20D 118.2(7) . . ?
C18D C19D H19D 120.9 . . ?
C12E C17E C16E 120.1(6) . . ?
C18E C17E C12E 119.5(6) . . ?
C18E C17E C16E 120.4(6) . . ?
C4G C9G C10G 118.8(6) . . ?
C8G C9G C10G 122.6(6) . . ?
C8G C9G C4G 118.4(6) . . ?
C20E C11E C10E 119.6(5) . . ?
C20E C11E C12E 116.7(5) . . ?
C12E C11E C10E 123.6(5) . . ?
C17C C18C H18C 119.6 . . ?
C19C C18C C17C 120.8(6) . . ?
C19C C18C H18C 119.6 . . ?
O81 C1H C2H 117.3(6) . . ?
C10H C1H O81 120.2(5) . . ?
C10H C1H C2H 122.5(6) . . ?
C9C C8C H8C 119.3 . . ?
C7C C8C C9C 121.3(6) . . ?
C7C C8C H8C 119.3 . . ?
C9H C4H C3H 120.1(6) . . ?
C9H C4H C5H 118.8(7) . . ?
C5H C4H C3H 121.1(7) . . ?
C17E C18E H18E 119.5 . . ?
C19E C18E C17E 121.0(6) . . ?
C19E C18E H18E 119.5 . . ?
C2F C3F C4F 120.7(6) . . ?
C2F C3F H3F 119.7 . . ?
C4F C3F H3F 119.7 . . ?
C9D C8D H8D 119.6 . . ?
C7D C8D C9D 120.9(7) . . ?
C7D C8D H8D 119.6 . . ?
C17D C18D H18D 119.7 . . ?
C19D C18D C17D 120.7(6) . . ?
C19D C18D H18D 119.7 . . ?
C12E C13E H13E 119.3 . . ?
C14E C13E C12E 121.3(6) . . ?
C14E C13E H13E 119.3 . . ?
C20E C19E H19E 120.4 . . ?
C18E C19E C20E 119.3(6) . . ?
C18E C19E H19E 120.4 . . ?
C20B C19B H19B 119.7 . . ?
C18B C19B C20B 120.6(7) . . ?
C18B C19B H19B 119.7 . . ?
C16A C15A H15A 120.5 . . ?
C16A C15A C14A 118.9(7) . . ?
C14A C15A H15A 120.5 . . ?
C2H C3H C4H 120.3(6) . . ?
C2H C3H H3H 119.9 . . ?
C4H C3H H3H 119.9 . . ?
C12F C13F H13F 119.0 . . ?
C14F C13F C12F 122.0(7) . . ?
C14F C13F H13F 119.0 . . ?
C4B C3B H3B 119.5 . . ?
C2B C3B C4B 120.9(6) . . ?
C2B C3B H3B 119.5 . . ?
C13E C14E H14E 119.0 . . ?
C15E C14E C13E 122.0(7) . . ?
C15E C14E H14E 119.0 . . ?
C17G C16G H16G 119.5 . . ?
C15G C16G C17G 121.1(6) . . ?
C15G C16G H16G 119.5 . . ?
C9E C8E H8E 119.4 . . ?
C7E C8E C9E 121.1(7) . . ?
C7E C8E H8E 119.4 . . ?
C8D C7D H7D 119.7 . . ?
C8D C7D C6D 120.5(7) . . ?
C6D C7D H7D 119.7 . . ?
C12H C13H H13H 118.6 . . ?
C14H C13H C12H 122.8(8) . . ?
C14H C13H H13H 118.6 . . ?
C13A C14A C15A 120.6(7) . . ?
C13A C14A H14A 119.7 . . ?
C15A C14A H14A 119.7 . . ?
C13F C14F H14F 120.5 . . ?
C13F C14F C15F 119.0(8) . . ?
C15F C14F H14F 120.5 . . ?
C12H C11H C10H 122.9(6) . . ?
C20H C11H C12H 118.1(6) . . ?
C20H C11H C10H 119.0(6) . . ?
C12C C13C H13C 119.2 . . ?
C14C C13C C12C 121.5(7) . . ?
C14C C13C H13C 119.2 . . ?
C2C C3C C4C 120.4(6) . . ?
C2C C3C H3C 119.8 . . ?
C4C C3C H3C 119.8 . . ?
C17F C16F H16F 119.6 . . ?
C15F C16F C17F 120.8(6) . . ?
C15F C16F H16F 119.6 . . ?
C4D C5D H5D 119.3 . . ?
C6D C5D C4D 121.3(7) . . ?
C6D C5D H5D 119.3 . . ?
C6B C7B H7B 119.7 . . ?
C8B C7B H7B 119.7 . . ?
C8B C7B C6B 120.7(7) . . ?
C17B C18B H18B 119.8 . . ?
C19B C18B C17B 120.4(6) . . ?
C19B C18B H18B 119.8 . . ?
C17D C16D H16D 119.9 . . ?
C15D C16D C17D 120.3(7) . . ?
C15D C16D H16D 119.9 . . ?
C17E C16E H16E 120.1 . . ?
C15E C16E C17E 119.9(7) . . ?
C15E C16E H16E 120.1 . . ?
C7C C6C H6C 119.7 . . ?
C5C C6C C7C 120.5(7) . . ?
C5C C6C H6C 119.7 . . ?
C13D C14D H14D 119.9 . . ?
C13D C14D C15D 120.1(8) . . ?
C15D C14D H14D 119.9 . . ?
C7B C6B H6B 119.8 . . ?
C5B C6B C7B 120.4(6) . . ?
C5B C6B H6B 119.8 . . ?
C1B C2B H2B 120.6 . . ?
C3B C2B C1B 118.9(6) . . ?
C3B C2B H2B 120.6 . . ?
C14E C15E C16E 119.8(6) . . ?
C14E C15E H15E 120.1 . . ?
C16E C15E H15E 120.1 . . ?
O82 C20H C19H 116.8(7) . . ?
C11H C20H O82 119.8(6) . . ?
C11H C20H C19H 123.3(7) . . ?
C14F C15F H15F 119.5 . . ?
C16F C15F C14F 121.1(8) . . ?
C16F C15F H15F 119.5 . . ?
C9H C8H H8H 119.6 . . ?
C7H C8H C9H 120.8(7) . . ?
C7H C8H H8H 119.6 . . ?
C4B C5B H5B 119.6 . . ?
C6B C5B C4B 120.7(7) . . ?
C6B C5B H5B 119.6 . . ?
C4A C5A H5A 119.0 . . ?
C6A C5A C4A 122.0(7) . . ?
C6A C5A H5A 119.0 . . ?
C4E C3E H3E 118.9 . . ?
C2E C3E C4E 122.2(7) . . ?
C2E C3E H3E 118.9 . . ?
C4G C5G H5G 119.7 . . ?
C6G C5G C4G 120.7(7) . . ?
C6G C5G H5G 119.7 . . ?
C2G C3G C4G 120.4(6) . . ?
C2G C3G H3G 119.8 . . ?
C4G C3G H3G 119.8 . . ?
C4C C5C H5C 119.5 . . ?
C6C C5C C4C 120.9(6) . . ?
C6C C5C H5C 119.5 . . ?
C9F C8F H8F 119.9 . . ?
C7F C8F C9F 120.1(9) . . ?
C7F C8F H8F 119.9 . . ?
C9B C8B H8B 119.2 . . ?
C7B C8B C9B 121.6(7) . . ?
C7B C8B H8B 119.2 . . ?
C17H C18H H18H 119.6 . . ?
C19H C18H C17H 120.8(7) . . ?
C19H C18H H18H 119.6 . . ?
C13G C14G H14G 119.2 . . ?
C13G C14G C15G 121.5(7) . . ?
C15G C14G H14G 119.2 . . ?
C17B C16B H16B 119.7 . . ?
C15B C16B C17B 120.7(8) . . ?
C15B C16B H16B 119.7 . . ?
C5G C6G H6G 119.4 . . ?
C5G C6G C7G 121.2(7) . . ?
C7G C6G H6G 119.4 . . ?
C12D C13D H13D 119.4 . . ?
C14D C13D C12D 121.2(7) . . ?
C14D C13D H13D 119.4 . . ?
C17C C16C H16C 119.7 . . ?
C15C C16C C17C 120.7(6) . . ?
C15C C16C H16C 119.7 . . ?
C13C C14C H14C 119.7 . . ?
C13C C14C C15C 120.6(8) . . ?
C15C C14C H14C 119.7 . . ?
C9A C8A H8A 119.4 . . ?
C7A C8A C9A 121.3(6) . . ?
C7A C8A H8A 119.4 . . ?
C8H C7H H7H 119.8 . . ?
C8H C7H C6H 120.4(7) . . ?
C6H C7H H7H 119.8 . . ?
C8E C7E H7E 118.8 . . ?
C8E C7E C6E 122.3(8) . . ?
C6E C7E H7E 118.8 . . ?
C9G C8G H8G 119.4 . . ?
C7G C8G C9G 121.1(7) . . ?
C7G C8G H8G 119.4 . . ?
C5A C6A H6A 120.2 . . ?
C5A C6A C7A 119.6(7) . . ?
C7A C6A H6A 120.2 . . ?
C13B C14B H14B 120.4 . . ?
C13B C14B C15B 119.2(8) . . ?
C15B C14B H14B 120.4 . . ?
C4H C5H H5H 119.5 . . ?
C6H C5H C4H 121.1(7) . . ?
C6H C5H H5H 119.5 . . ?
O4A C41A C42A 124.7(13) . . ?
O4A C41A C43A 120.7(11) . . ?
C42A C41A C43A 114.2(11) . . ?
C17H C16H H16H 119.4 . . ?
C15H C16H C17H 121.2(9) . . ?
C15H C16H H16H 119.4 . . ?
O2A C21A C22A 117.1(11) . . ?
O2A C21A C23A 123.5(15) . . ?
C23A C21A C22A 117.0(11) . . ?
C6G C7G H7G 120.3 . . ?
C8G C7G C6G 119.3(8) . . ?
C8G C7G H7G 120.3 . . ?
C4F C5F H5F 119.6 . . ?
C6F C5F C4F 120.8(8) . . ?
C6F C5F H5F 119.6 . . ?
C16C C15C C14C 119.8(7) . . ?
C16C C15C H15C 120.1 . . ?
C14C C15C H15C 120.1 . . ?
C16G C15G H15G 120.3 . . ?
C14G C15G C16G 119.4(6) . . ?
C14G C15G H15G 120.3 . . ?
C4E C5E H5E 118.8 . . ?
C6E C5E C4E 122.3(7) . . ?
C6E C5E H5E 118.8 . . ?
C8F C7F H7F 119.4 . . ?
C8F C7F C6F 121.2(10) . . ?
C6F C7F H7F 119.4 . . ?
C16D C15D C14D 119.9(7) . . ?
C16D C15D H15D 120.0 . . ?
C14D C15D H15D 120.0 . . ?
C13H C14H H14H 120.2 . . ?
C13H C14H C15H 119.6(10) . . ?
C15H C14H H14H 120.2 . . ?
O3A C31A C32A 123.6(18) . . ?
O3A C31A C33A 116.8(12) . . ?
C32A C31A C33A 119.0(14) . . ?
C7E C6E H6E 121.0 . . ?
C5E C6E C7E 117.9(7) . . ?
C5E C6E H6E 121.0 . . ?
C7H C6H H6H 119.9 . . ?
C5H C6H C7H 120.3(8) . . ?
C5H C6H H6H 119.9 . . ?
C20H C19H H19H 120.6 . . ?
C18H C19H C20H 118.9(8) . . ?
C18H C19H H19H 120.6 . . ?
C8A C7A C6A 120.3(7) . . ?
C8A C7A H7A 119.9 . . ?
C6A C7A H7A 119.9 . . ?
C16B C15B C14B 121.6(7) . . ?
C16B C15B H15B 119.2 . . ?
C14B C15B H15B 119.2 . . ?
C7D C6D H6D 120.1 . . ?
C5D C6D C7D 119.8(6) . . ?
C5D C6D H6D 120.1 . . ?
C16H C15H C14H 120.0(9) . . ?
C16H C15H H15H 120.0 . . ?
C14H C15H H15H 120.0 . . ?
C5F C6F C7F 120.1(8) . . ?
C5F C6F H6F 120.0 . . ?
C7F C6F H6F 120.0 . . ?
C41A C42A H42A 109.5 . . ?
C41A C42A H42B 109.5 . . ?
C41A C42A H42C 109.5 . . ?
H42A C42A H42B 109.5 . . ?
H42A C42A H42C 109.5 . . ?
H42B C42A H42C 109.5 . . ?
C31A C32A H32A 109.5 . . ?
C31A C32A H32B 109.5 . . ?
C31A C32A H32C 109.5 . . ?
H32A C32A H32B 109.5 . . ?
H32A C32A H32C 109.5 . . ?
H32B C32A H32C 109.5 . . ?
C21A C22A H22A 109.5 . . ?
C21A C22A H22B 109.5 . . ?
C21A C22A H22C 109.5 . . ?
H22A C22A H22B 109.5 . . ?
H22A C22A H22C 109.5 . . ?
H22B C22A H22C 109.5 . . ?
O51C C51C C52C 122.1 . . ?
O51C C51C C53C 122.1 . . ?
C53C C51C C52C 115.7 . . ?
C51C C52C H52A 109.5 . . ?
C51C C52C H52B 109.5 . . ?
C51C C52C H52C 109.5 . . ?
H52A C52C H52B 109.5 . . ?
H52A C52C H52C 109.5 . . ?
H52B C52C H52C 109.5 . . ?
C51C C53C H53A 109.5 . . ?
C51C C53C H53B 109.5 . . ?
C51C C53C H53C 109.5 . . ?
H53A C53C H53B 109.5 . . ?
H53A C53C H53C 109.5 . . ?
H53B C53C H53C 109.5 . . ?
O41C C41C C42C 122.2 . . ?
O41C C41C C43C 122.1 . . ?
C42C C41C C43C 115.7 . . ?
C41C C42C H42D 109.5 . . ?
C41C C42C H42E 109.5 . . ?
C41C C42C H42F 109.5 . . ?
H42D C42C H42E 109.5 . . ?
H42D C42C H42F 109.5 . . ?
H42E C42C H42F 109.5 . . ?
C41C C43C H43D 109.5 . . ?
C41C C43C H43E 109.5 . . ?
C41C C43C H43F 109.5 . . ?
H43D C43C H43E 109.5 . . ?
H43D C43C H43F 109.5 . . ?
H43E C43C H43F 109.5 . . ?
O61C C61C C63C 122.1 . . ?
O61C C61C C62C 122.1 . . ?
C62C C61C C63C 115.7 . . ?
C61C C63C H63A 109.5 . . ?
C61C C63C H63B 109.5 . . ?
C61C C63C H63C 109.5 . . ?
H63A C63C H63B 109.5 . . ?
H63A C63C H63C 109.5 . . ?
H63B C63C H63C 109.5 . . ?
C61C C62C H62A 109.5 . . ?
C61C C62C H62B 109.5 . . ?
C61C C62C H62C 109.5 . . ?
H62A C62C H62B 109.5 . . ?
H62A C62C H62C 109.5 . . ?
H62B C62C H62C 109.5 . . ?
O31C C31C C33C 122.1 . . ?
O31C C31C C32C 122.1 . . ?
C32C C31C C33C 115.7 . . ?
C31C C33C H33D 109.5 . . ?
C31C C33C H33E 109.5 . . ?
C31C C33C H33F 109.5 . . ?
H33D C33C H33E 109.5 . . ?
H33D C33C H33F 109.5 . . ?
H33E C33C H33F 109.5 . . ?
C31C C32C H32D 109.5 . . ?
C31C C32C H32E 109.5 . . ?
C31C C32C H32F 109.5 . . ?
H32D C32C H32E 109.5 . . ?
H32D C32C H32F 109.5 . . ?
H32E C32C H32F 109.5 . . ?
C31A C33A H33A 109.5 . . ?
C31A C33A H33B 109.5 . . ?
C31A C33A H33C 109.5 . . ?
H33A C33A H33B 109.5 . . ?
H33A C33A H33C 109.5 . . ?
H33B C33A H33C 109.5 . . ?
C21A C23A H23A 109.5 . . ?
C21A C23A H23B 109.5 . . ?
C21A C23A H23C 109.5 . . ?
H23A C23A H23B 109.5 . . ?
H23A C23A H23C 109.5 . . ?
H23B C23A H23C 109.5 . . ?
C41A C43A H43A 109.5 . . ?
C41A C43A H43B 109.5 . . ?
C41A C43A H43C 109.5 . . ?
H43A C43A H43B 109.5 . . ?
H43A C43A H43C 109.5 . . ?
H43B C43A H43C 109.5 . . ?

loop_
_geom_bond_atom_site_label_1
_geom_bond_atom_site_label_2
_geom_bond_distance
_geom_bond_site_symmetry_2
_geom_bond_publ_flag
Cu4 O64 1.941(5) . ?
Cu4 O74 1.951(5) . ?
Cu4 O84 1.939(5) . ?
Cu4 O4A 2.239(5) . ?
Cu4 O4W 1.975(5) . ?
Cu1 O43 2.001(4) . ?
Cu1 O33 1.956(4) . ?
Cu1 O13 1.945(5) . ?
Cu1 O23 1.988(4) . ?
Cu1 O1W 2.141(5) . ?
Cu2 O24 1.947(4) . ?
Cu2 O34 1.935(5) . ?
Cu2 O44 1.956(4) . ?
Cu2 O2W 1.942(5) . ?
Cu2 O2A 2.222(5) . ?
Cu3 O63 2.044(5) . ?
Cu3 O73 1.930(4) . ?
Cu3 O53 1.917(4) . ?
Cu3 O3A 2.170(6) . ?
Cu3 O83 2.021(5) . ?
P6 O61 1.603(4) . ?
P6 O62 1.607(5) . ?
P6 O64 1.498(5) . ?
P6 O63 1.480(5) . ?
P4 O41 1.610(4) . ?
P4 O43 1.489(5) . ?
P4 O42 1.589(4) . ?
P4 O44 1.493(5) . ?
P2 O22 1.602(5) . ?
P2 O24 1.496(5) . ?
P2 O21 1.607(4) . ?
P2 O23 1.488(5) . ?
P3 O32 1.605(4) . ?
P3 O33 1.477(5) . ?
P3 O31 1.598(5) . ?
P3 O34 1.488(5) . ?
P1 O11 1.607(4) . ?
P1 O12 1.612(4) . ?
P1 O13 1.485(5) . ?
P1 O14 1.467(5) . ?
P7 O72 1.587(5) . ?
P7 O71 1.601(4) . ?
P7 O73 1.490(5) . ?
P7 O74 1.486(5) . ?
P8 O81 1.613(5) . ?
P8 O82 1.600(5) . ?
P8 O84 1.489(5) . ?
P8 O83 1.482(5) . ?
P5 O52 1.618(5) . ?
P5 O53 1.499(5) . ?
P5 O51 1.612(5) . ?
P5 O54 1.480(5) . ?
O32 C20C 1.386(7) . ?
O61 C1F 1.392(7) . ?
O72 C20G 1.396(7) . ?
O41 C1D 1.392(7) . ?
O22 C20B 1.376(8) . ?
O62 C20F 1.390(8) . ?
O31 C1C 1.390(8) . ?
O11 C1A 1.403(7) . ?
O42 C20D 1.412(7) . ?
O21 C1B 1.391(7) . ?
O71 C1G 1.403(7) . ?
O52 C20E 1.390(7) . ?
O12 C20A 1.397(8) . ?
O81 C1H 1.378(8) . ?
O2W H2WA 0.8606 . ?
O2W H2WB 0.8604 . ?
O82 C20H 1.393(9) . ?
O51 C1E 1.393(8) . ?
O3A C31A 1.195(17) . ?
O4A C41A 1.178(12) . ?
O4W H4WA 0.8505 . ?
O4W H4WB 0.8501 . ?
O2A C21A 1.169(14) . ?
O1W H1WA 0.8922 . ?
O1W H1WB 0.8934 . ?
C20G C11G 1.381(8) . ?
C20G C19G 1.399(8) . ?
C11G C12G 1.426(8) . ?
C11G C10G 1.487(7) . ?
C19G H19G 0.9300 . ?
C19G C18G 1.380(9) . ?
C12A C13A 1.403(9) . ?
C12A C11A 1.431(9) . ?
C12A C17A 1.435(8) . ?
C20C C11C 1.390(8) . ?
C20C C19C 1.398(8) . ?
C1C C10C 1.366(9) . ?
C1C C2C 1.417(9) . ?
C1A C10A 1.373(8) . ?
C1A C2A 1.410(8) . ?
C10D C9D 1.432(8) . ?
C10D C1D 1.372(8) . ?
C10D C11D 1.481(7) . ?
C9D C4D 1.427(8) . ?
C9D C8D 1.408(10) . ?
C17H C12H 1.422(10) . ?
C17H C18H 1.416(14) . ?
C17H C16H 1.435(14) . ?
C12B C17B 1.423(9) . ?
C12B C11B 1.450(8) . ?
C12B C13B 1.402(10) . ?
C10E C1E 1.380(9) . ?
C10E C9E 1.416(9) . ?
C10E C11E 1.494(8) . ?
C1D C2D 1.392(8) . ?
C10C C11C 1.491(7) . ?
C10C C9C 1.435(9) . ?
C4D C3D 1.413(10) . ?
C4D C5D 1.416(9) . ?
C1F C2F 1.400(8) . ?
C1F C10F 1.380(9) . ?
C4A C9A 1.427(8) . ?
C4A C3A 1.407(10) . ?
C4A C5A 1.435(10) . ?
C12G C17G 1.413(8) . ?
C12G C13G 1.414(9) . ?
C13A H13A 0.9300 . ?
C13A C14A 1.392(10) . ?
C11A C10A 1.497(7) . ?
C11A C20A 1.369(9) . ?
C10A C9A 1.430(8) . ?
C20A C19A 1.404(8) . ?
C19A H19A 0.9300 . ?
C19A C18A 1.346(11) . ?
C17A C18A 1.427(10) . ?
C17A C16A 1.399(10) . ?
C20F C19F 1.426(9) . ?
C20F C11F 1.362(9) . ?
C12H C13H 1.400(12) . ?
C12H C11H 1.436(10) . ?
C2G H2G 0.9300 . ?
C2G C1G 1.395(9) . ?
C2G C3G 1.372(10) . ?
C17G C18G 1.389(10) . ?
C17G C16G 1.417(9) . ?
C20B C11B 1.381(9) . ?
C20B C19B 1.400(9) . ?
C9A C8A 1.418(9) . ?
C20D C11D 1.366(8) . ?
C20D C19D 1.410(9) . ?
C9H C10H 1.441(9) . ?
C9H C4H 1.419(9) . ?
C9H C8H 1.402(10) . ?
C1E C2E 1.410(10) . ?
C4B C9B 1.431(9) . ?
C4B C3B 1.401(10) . ?
C4B C5B 1.421(9) . ?
C11C C12C 1.430(8) . ?
C9E C4E 1.434(9) . ?
C9E C8E 1.430(9) . ?
C18G H18G 0.9300 . ?
C20E C11E 1.379(8) . ?
C20E C19E 1.407(9) . ?
C17B C18B 1.392(12) . ?
C17B C16B 1.450(11) . ?
C10G C1G 1.374(9) . ?
C10G C9G 1.451(8) . ?
C18A H18A 0.9300 . ?
C2H H2H 0.9300 . ?
C2H C1H 1.411(9) . ?
C2H C3H 1.344(11) . ?
C2C H2C 0.9300 . ?
C2C C3C 1.349(11) . ?
C17C C12C 1.411(8) . ?
C17C C18C 1.412(10) . ?
C17C C16C 1.429(9) . ?
C2F H2F 0.9300 . ?
C2F C3F 1.353(11) . ?
C4E C3E 1.415(11) . ?
C4E C5E 1.408(10) . ?
C10H C1H 1.376(8) . ?
C10H C11H 1.490(8) . ?
C10B C11B 1.492(8) . ?
C10B C1B 1.368(8) . ?
C10B C9B 1.432(8) . ?
C17D C12D 1.425(9) . ?
C17D C18D 1.432(11) . ?
C17D C16D 1.393(10) . ?
C4F C9F 1.421(9) . ?
C4F C3F 1.412(11) . ?
C4F C5F 1.417(10) . ?
C12C C13C 1.419(9) . ?
C9C C4C 1.428(8) . ?
C9C C8C 1.410(9) . ?
C16A H16A 0.9300 . ?
C16A C15A 1.382(12) . ?
C13B H13B 0.9300 . ?
C13B C14B 1.377(10) . ?
C18F H18F 0.9300 . ?
C18F C19F 1.330(12) . ?
C18F C17F 1.403(12) . ?
C19C H19C 0.9300 . ?
C19C C18C 1.366(10) . ?
C19F H19F 0.9300 . ?
C3D H3D 0.9300 . ?
C3D C2D 1.372(10) . ?
C12E C17E 1.423(9) . ?
C12E C11E 1.439(8) . ?
C12E C13E 1.409(9) . ?
C11D C12D 1.423(8) . ?
C12D C13D 1.408(10) . ?
C2D H2D 0.9300 . ?
C2A H2A 0.9300 . ?
C2A C3A 1.349(10) . ?
C1B C2B 1.400(9) . ?
C2E H2E 0.9300 . ?
C2E C3E 1.328(12) . ?
C11F C12F 1.450(9) . ?
C11F C10F 1.492(7) . ?
C4G C9G 1.410(9) . ?
C4G C5G 1.423(9) . ?
C4G C3G 1.410(11) . ?
C12F C17F 1.431(8) . ?
C12F C13F 1.388(11) . ?
C9B C8B 1.413(9) . ?
C17F C16F 1.424(11) . ?
C7C H7C 0.9300 . ?
C7C C8C 1.377(10) . ?
C7C C6C 1.408(11) . ?
C3A H3A 0.9300 . ?
C9F C10F 1.425(8) . ?
C9F C8F 1.424(11) . ?
C13G H13G 0.9300 . ?
C13G C14G 1.371(9) . ?
C4C C3C 1.415(11) . ?
C4C C5C 1.406(10) . ?
C19D H19D 0.9300 . ?
C19D C18D 1.372(11) . ?
C17E C18E 1.415(10) . ?
C17E C16E 1.426(9) . ?
C9G C8G 1.404(10) . ?
C18C H18C 0.9300 . ?
C8C H8C 0.9300 . ?
C4H C3H 1.422(10) . ?
C4H C5H 1.421(11) . ?
C18E H18E 0.9300 . ?
C18E C19E 1.345(10) . ?
C3F H3F 0.9300 . ?
C8D H8D 0.9300 . ?
C8D C7D 1.384(10) . ?
C18D H18D 0.9300 . ?
C13E H13E 0.9300 . ?
C13E C14E 1.370(10) . ?
C19E H19E 0.9300 . ?
C19B H19B 0.9300 . ?
C19B C18B 1.345(12) . ?
C15A H15A 0.9300 . ?
C15A C14A 1.401(10) . ?
C3H H3H 0.9300 . ?
C13F H13F 0.9300 . ?
C13F C14F 1.391(11) . ?
C3B H3B 0.9300 . ?
C3B C2B 1.369(10) . ?
C14E H14E 0.9300 . ?
C14E C15E 1.367(11) . ?
C16G H16G 0.9300 . ?
C16G C15G 1.376(11) . ?
C8E H8E 0.9300 . ?
C8E C7E 1.364(10) . ?
C7D H7D 0.9300 . ?
C7D C6D 1.405(12) . ?
C13H H13H 0.9300 . ?
C13H C14H 1.353(12) . ?
C14A H14A 0.9300 . ?
C14F H14F 0.9300 . ?
C14F C15F 1.397(12) . ?
C11H C20H 1.370(10) . ?
C13C H13C 0.9300 . ?
C13C C14C 1.360(11) . ?
C3C H3C 0.9300 . ?
C16F H16F 0.9300 . ?
C16F C15F 1.364(14) . ?
C5D H5D 0.9300 . ?
C5D C6D 1.358(12) . ?
C7B H7B 0.9300 . ?
C7B C6B 1.388(12) . ?
C7B C8B 1.369(10) . ?
C18B H18B 0.9300 . ?
C16D H16D 0.9300 . ?
C16D C15D 1.384(14) . ?
C16E H16E 0.9300 . ?
C16E C15E 1.381(11) . ?
C6C H6C 0.9300 . ?
C6C C5C 1.363(13) . ?
C14D H14D 0.9300 . ?
C14D C13D 1.378(9) . ?
C14D C15D 1.406(12) . ?
C6B H6B 0.9300 . ?
C6B C5B 1.360(12) . ?
C2B H2B 0.9300 . ?
C15E H15E 0.9300 . ?
C20H C19H 1.406(9) . ?
C15F H15F 0.9300 . ?
C8H H8H 0.9300 . ?
C8H C7H 1.376(11) . ?
C5B H5B 0.9300 . ?
C5A H5A 0.9300 . ?
C5A C6A 1.340(13) . ?
C3E H3E 0.9300 . ?
C5G H5G 0.9300 . ?
C5G C6G 1.329(14) . ?
C3G H3G 0.9300 . ?
C5C H5C 0.9300 . ?
C8F H8F 0.9300 . ?
C8F C7F 1.360(11) . ?
C8B H8B 0.9300 . ?
C18H H18H 0.9300 . ?
C18H C19H 1.371(14) . ?
C14G H14G 0.9300 . ?
C14G C15G 1.372(12) . ?
C16B H16B 0.9300 . ?
C16B C15B 1.343(15) . ?
C6G H6G 0.9300 . ?
C6G C7G 1.411(14) . ?
C13D H13D 0.9300 . ?
C16C H16C 0.9300 . ?
C16C C15C 1.375(12) . ?
C14C H14C 0.9300 . ?
C14C C15C 1.400(12) . ?
C8A H8A 0.9300 . ?
C8A C7A 1.380(10) . ?
C7H H7H 0.9300 . ?
C7H C6H 1.398(12) . ?
C7E H7E 0.9300 . ?
C7E C6E 1.400(13) . ?
C8G H8G 0.9300 . ?
C8G C7G 1.374(10) . ?
C6A H6A 0.9300 . ?
C6A C7A 1.420(12) . ?
C14B H14B 0.9300 . ?
C14B C15B 1.401(13) . ?
C5H H5H 0.9300 . ?
C5H C6H 1.347(13) . ?
C41A C42A 1.436(16) . ?
C41A C43A 1.47(2) . ?
C16H H16H 0.9300 . ?
C16H C15H 1.331(17) . ?
C21A C22A 1.51(2) . ?
C21A C23A 1.444(18) . ?
C7G H7G 0.9300 . ?
C5F H5F 0.9300 . ?
C5F C6F 1.357(16) . ?
C15C H15C 0.9300 . ?
C15G H15G 0.9300 . ?
C5E H5E 0.9300 . ?
C5E C6E 1.373(14) . ?
C7F H7F 0.9300 . ?
C7F C6F 1.408(16) . ?
C15D H15D 0.9300 . ?
C14H H14H 0.9300 . ?
C14H C15H 1.427(15) . ?
C31A C32A 1.486(18) . ?
C31A C33A 1.55(3) . ?
C6E H6E 0.9300 . ?
C6H H6H 0.9300 . ?
C19H H19H 0.9300 . ?
C7A H7A 0.9300 . ?
C15B H15B 0.9300 . ?
C6D H6D 0.9300 . ?
C15H H15H 0.9300 . ?
C6F H6F 0.9300 . ?
C42A H42A 0.9600 . ?
C42A H42B 0.9600 . ?
C42A H42C 0.9600 . ?
C32A H32A 0.9600 . ?
C32A H32B 0.9600 . ?
C32A H32C 0.9600 . ?
C22A H22A 0.9600 . ?
C22A H22B 0.9600 . ?
C22A H22C 0.9600 . ?
O51C C51C 1.2055 . ?
C51C C52C 1.5051 . ?
C51C C53C 1.5040 . ?
C52C H52A 0.9600 . ?
C52C H52B 0.9600 . ?
C52C H52C 0.9600 . ?
C53C H53A 0.9600 . ?
C53C H53B 0.9600 . ?
C53C H53C 0.9600 . ?
O41C C41C 1.2057 . ?
C41C C42C 1.5042 . ?
C41C C43C 1.5047 . ?
C42C H42D 0.9600 . ?
C42C H42E 0.9600 . ?
C42C H42F 0.9600 . ?
C43C H43D 0.9600 . ?
C43C H43E 0.9600 . ?
C43C H43F 0.9600 . ?
O61C C61C 1.2061 . ?
C61C C63C 1.5051 . ?
C61C C62C 1.5043 . ?
C63C H63A 0.9600 . ?
C63C H63B 0.9600 . ?
C63C H63C 0.9600 . ?
C62C H62A 0.9600 . ?
C62C H62B 0.9600 . ?
C62C H62C 0.9600 . ?
O31C C31C 1.2063 . ?
C31C C33C 1.5051 . ?
C31C C32C 1.5043 . ?
C33C H33D 0.9600 . ?
C33C H33E 0.9600 . ?
C33C H33F 0.9600 . ?
C32C H32D 0.9600 . ?
C32C H32E 0.9600 . ?
C32C H32F 0.9600 . ?
C33A H33A 0.9600 . ?
C33A H33B 0.9600 . ?
C33A H33C 0.9600 . ?
C23A H23A 0.9600 . ?
C23A H23B 0.9600 . ?
C23A H23C 0.9600 . ?
C43A H43A 0.9600 . ?
C43A H43B 0.9600 . ?
C43A H43C 0.9600 . ?

loop_
_geom_torsion_atom_site_label_1
_geom_torsion_atom_site_label_2
_geom_torsion_atom_site_label_3
_geom_torsion_atom_site_label_4
_geom_torsion
_geom_torsion_site_symmetry_1
_geom_torsion_site_symmetry_2
_geom_torsion_site_symmetry_3
_geom_torsion_site_symmetry_4
_geom_torsion_publ_flag
Cu4 O4A C41A C42A 165.9(10) . . . . ?
Cu4 O4A C41A C43A -6(3) . . . . ?
Cu2 O2A C21A C22A 21(3) . . . . ?
Cu2 O2A C21A C23A -176.9(13) . . . . ?
Cu3 O3A C31A C32A 175.8(10) . . . . ?
Cu3 O3A C31A C33A -13(2) . . . . ?
P6 O61 C1F C2F -107.1(5) . . . . ?
P6 O61 C1F C10F 74.2(6) . . . . ?
P6 O62 C20F C19F -104.1(6) . . . . ?
P6 O62 C20F C11F 76.7(7) . . . . ?
P4 O41 C1D C10D 71.2(6) . . . . ?
P4 O41 C1D C2D -110.3(5) . . . . ?
P4 O42 C20D C11D 76.8(6) . . . . ?
P4 O42 C20D C19D -102.9(6) . . . . ?
P2 O22 C20B C11B 77.7(6) . . . . ?
P2 O22 C20B C19B -103.9(6) . . . . ?
P2 O21 C1B C10B 72.3(6) . . . . ?
P2 O21 C1B C2B -108.9(6) . . . . ?
P3 O32 C20C C11C 69.1(7) . . . . ?
P3 O32 C20C C19C -114.4(6) . . . . ?
P3 O31 C1C C10C 75.9(6) . . . . ?
P3 O31 C1C C2C -106.6(6) . . . . ?
P1 O11 C1A C10A 68.9(7) . . . . ?
P1 O11 C1A C2A -114.7(5) . . . . ?
P1 O12 C20A C11A 78.1(6) . . . . ?
P1 O12 C20A C19A -101.4(5) . . . . ?
P7 O72 C20G C11G 71.1(7) . . . . ?
P7 O72 C20G C19G -112.0(6) . . . . ?
P7 O71 C1G C2G -108.0(6) . . . . ?
P7 O71 C1G C10G 74.2(6) . . . . ?
P8 O81 C1H C2H -106.9(6) . . . . ?
P8 O81 C1H C10H 73.9(7) . . . . ?
P8 O82 C20H C11H 75.1(7) . . . . ?
P8 O82 C20H C19H -106.4(6) . . . . ?
P5 O52 C20E C11E 77.0(6) . . . . ?
P5 O52 C20E C19E -101.8(6) . . . . ?
P5 O51 C1E C10E 73.7(7) . . . . ?
P5 O51 C1E C2E -109.4(6) . . . . ?
O32 P3 O33 Cu1 -88.5(4) . . . . ?
O32 P3 O31 C1C -49.1(5) . . . . ?
O32 P3 O34 Cu2 97.1(5) . . . . ?
O32 C20C C11C C10C 3.1(9) . . . . ?
O32 C20C C11C C12C -176.6(5) . . . . ?
O32 C20C C19C C18C -177.2(6) . . . . ?
O61 P6 O62 C20F -50.2(4) . . . . ?
O61 P6 O64 Cu4 -135.8(3) . . . . ?
O61 P6 O63 Cu3 129.7(5) . . . . ?
O61 C1F C2F C3F -178.5(6) . . . . ?
O61 C1F C10F C11F -1.1(8) . . . . ?
O61 C1F C10F C9F -177.3(5) . . . . ?
O72 P7 O71 C1G -48.6(5) . . . . ?
O72 P7 O73 Cu3 -97.6(4) . . . . ?
O72 P7 O74 Cu4 89.2(6) . . . . ?
O72 C20G C11G C12G -176.7(5) . . . . ?
O72 C20G C11G C10G 1.6(9) . . . . ?
O72 C20G C19G C18G -179.5(6) . . . . ?
O41 P4 O43 Cu1 148.4(3) . . . . ?
O41 P4 O42 C20D -51.0(4) . . . . ?
O41 P4 O44 Cu2 -153.8(4) . . . . ?
O41 C1D C2D C3D -177.9(6) . . . . ?
O22 P2 O24 Cu2 110.3(5) . . . . ?
O22 P2 O21 C1B -40.6(5) . . . . ?
O22 P2 O23 Cu1 -98.7(4) . . . . ?
O22 C20B C11B C12B -176.6(5) . . . . ?
O22 C20B C11B C10B -0.3(8) . . . . ?
O22 C20B C19B C18B -179.5(7) . . . . ?
O62 P6 O61 C1F -42.2(5) . . . . ?
O62 P6 O64 Cu4 115.5(4) . . . . ?
O62 P6 O63 Cu3 -120.0(5) . . . . ?
O62 C20F C19F C18F 179.4(6) . . . . ?
O62 C20F C11F C12F -175.8(5) . . . . ?
O62 C20F C11F C10F 1.2(9) . . . . ?
O43 P4 O41 C1D 73.3(5) . . . . ?
O43 P4 O42 C20D -167.6(4) . . . . ?
O43 P4 O44 Cu2 -29.7(6) . . . . ?
O24 P2 O22 C20B 58.7(5) . . . . ?
O24 P2 O21 C1B -157.6(4) . . . . ?
O24 P2 O23 Cu1 30.3(5) . . . . ?
O33 P3 O32 C20C -159.2(4) . . . . ?
O33 P3 O31 C1C 64.9(5) . . . . ?
O33 P3 O34 Cu2 -27.5(6) . . . . ?
O31 P3 O32 C20C -41.6(5) . . . . ?
O31 P3 O33 Cu1 159.4(3) . . . . ?
O31 P3 O34 Cu2 -152.0(4) . . . . ?
O31 C1C C10C C11C -0.4(8) . . . . ?
O31 C1C C10C C9C -176.7(5) . . . . ?
O31 C1C C2C C3C -179.2(6) . . . . ?
O11 P1 O12 C20A -57.4(4) . . . . ?
O11 P1 O13 Cu1 159.1(3) . . . . ?
O11 C1A C10A C11A -2.1(8) . . . . ?
O11 C1A C10A C9A 179.4(5) . . . . ?
O11 C1A C2A C3A -175.6(5) . . . . ?
O42 P4 O41 C1D -40.6(5) . . . . ?
O42 P4 O43 Cu1 -100.2(4) . . . . ?
O42 P4 O44 Cu2 95.8(5) . . . . ?
O42 C20D C11D C10D 0.8(8) . . . . ?
O42 C20D C11D C12D -174.6(5) . . . . ?
O42 C20D C19D C18D 179.4(6) . . . . ?
O64 P6 O61 C1F -157.5(4) . . . . ?
O64 P6 O62 C20F 59.8(5) . . . . ?
O64 P6 O63 Cu3 7.8(7) . . . . ?
O21 P2 O22 C20B -51.3(5) . . . . ?
O21 P2 O24 Cu2 -140.4(4) . . . . ?
O21 P2 O23 Cu1 151.0(3) . . . . ?
O21 C1B C2B C3B 179.8(6) . . . . ?
O63 P6 O61 C1F 71.3(5) . . . . ?
O63 P6 O62 C20F -167.0(4) . . . . ?
O63 P6 O64 Cu4 -10.4(5) . . . . ?
O71 P7 O72 C20G -42.1(5) . . . . ?
O71 P7 O73 Cu3 151.2(3) . . . . ?
O71 P7 O74 Cu4 -159.8(5) . . . . ?
O52 P5 O53 Cu3 -112.2(4) . . . . ?
O52 P5 O51 C1E -36.7(5) . . . . ?
O52 C20E C11E C10E 3.1(9) . . . . ?
O52 C20E C11E C12E -173.3(5) . . . . ?
O52 C20E C19E C18E 176.6(7) . . . . ?
O12 P1 O11 C1A -32.8(5) . . . . ?
O12 P1 O13 Cu1 -91.6(4) . . . . ?
O12 C20A C19A C18A 178.7(6) . . . . ?
O73 P7 O72 C20G -159.2(4) . . . . ?
O73 P7 O71 C1G 64.1(5) . . . . ?
O73 P7 O74 Cu4 -35.0(7) . . . . ?
O53 P5 O52 C20E -170.8(4) . . . . ?
O53 P5 O51 C1E 75.0(5) . . . . ?
O34 P3 O32 C20C 69.6(5) . . . . ?
O34 P3 O33 Cu1 38.8(5) . . . . ?
O34 P3 O31 C1C -166.2(4) . . . . ?
O44 P4 O41 C1D -157.0(4) . . . . ?
O44 P4 O43 Cu1 27.5(5) . . . . ?
O44 P4 O42 C20D 60.1(5) . . . . ?
O81 P8 O82 C20H -48.1(5) . . . . ?
O81 P8 O84 Cu4 -143.5(4) . . . . ?
O81 P8 O83 Cu3 144.2(4) . . . . ?
O82 P8 O81 C1H -43.5(5) . . . . ?
O82 P8 O84 Cu4 107.3(4) . . . . ?
O82 P8 O83 Cu3 -104.7(5) . . . . ?
O82 C20H C19H C18H -178.5(7) . . . . ?
O13 P1 O11 C1A 79.3(5) . . . . ?
O13 P1 O12 C20A -172.2(4) . . . . ?
O74 P7 O72 C20G 69.5(5) . . . . ?
O74 P7 O71 C1G -166.4(4) . . . . ?
O74 P7 O73 Cu3 30.0(5) . . . . ?
O51 P5 O52 C20E -55.1(4) . . . . ?
O51 P5 O53 Cu3 138.1(3) . . . . ?
O51 C1E C2E C3E -178.9(7) . . . . ?
O84 P8 O81 C1H -159.9(5) . . . . ?
O84 P8 O82 C20H 61.8(5) . . . . ?
O84 P8 O83 Cu3 24.0(6) . . . . ?
O23 P2 O22 C20B -168.2(4) . . . . ?
O23 P2 O24 Cu2 -15.7(6) . . . . ?
O23 P2 O21 C1B 72.4(5) . . . . ?
O83 P8 O81 C1H 70.9(5) . . . . ?
O83 P8 O82 C20H -165.4(5) . . . . ?
O83 P8 O84 Cu4 -19.2(5) . . . . ?
C20G C11G C12G C17G -5.5(9) . . . . ?
C20G C11G C12G C13G 170.2(6) . . . . ?
C20G C11G C10G C1G -51.9(8) . . . . ?
C20G C11G C10G C9G 126.1(6) . . . . ?
C20G C19G C18G C17G -2.5(10) . . . . ?
C11G C20G C19G C18G -2.7(10) . . . . ?
C11G C12G C17G C18G 0.7(9) . . . . ?
C11G C12G C17G C16G -179.6(6) . . . . ?
C11G C12G C13G C14G -178.1(7) . . . . ?
C11G C10G C1G O71 1.6(8) . . . . ?
C11G C10G C1G C2G -176.0(6) . . . . ?
C11G C10G C9G C4G 175.8(5) . . . . ?
C11G C10G C9G C8G -9.1(9) . . . . ?
O54 P5 O52 C20E 58.9(5) . . . . ?
O54 P5 O53 Cu3 13.6(6) . . . . ?
O54 P5 O51 C1E -154.0(5) . . . . ?
C19G C20G C11G C12G 6.6(9) . . . . ?
C19G C20G C11G C10G -175.2(6) . . . . ?
C12A C13A C14A C15A 0.4(12) . . . . ?
C12A C11A C10A C1A 126.4(6) . . . . ?
C12A C11A C10A C9A -55.2(8) . . . . ?
C12A C11A C20A O12 -174.6(5) . . . . ?
C12A C11A C20A C19A 4.9(9) . . . . ?
C12A C17A C18A C19A 4.0(10) . . . . ?
C12A C17A C16A C15A -2.6(11) . . . . ?
O14 P1 O11 C1A -149.9(5) . . . . ?
O14 P1 O12 C20A 55.4(5) . . . . ?
O14 P1 O13 Cu1 36.2(5) . . . . ?
C20C C11C C12C C17C -8.3(9) . . . . ?
C20C C11C C12C C13C 169.0(6) . . . . ?
C20C C19C C18C C17C -4.4(11) . . . . ?
C1C C10C C11C C20C -52.1(8) . . . . ?
C1C C10C C11C C12C 127.6(6) . . . . ?
C1C C10C C9C C4C -7.1(8) . . . . ?
C1C C10C C9C C8C 172.0(6) . . . . ?
C1C C2C C3C C4C -1.4(11) . . . . ?
C1A C10A C9A C4A -4.9(8) . . . . ?
C1A C10A C9A C8A 172.6(6) . . . . ?
C1A C2A C3A C4A -3.2(10) . . . . ?
C10D C9D C4D C3D 3.6(9) . . . . ?
C10D C9D C4D C5D -178.5(6) . . . . ?
C10D C9D C8D C7D 179.5(8) . . . . ?
C10D C1D C2D C3D 0.4(10) . . . . ?
C10D C11D C12D C17D 178.5(6) . . . . ?
C10D C11D C12D C13D -4.5(9) . . . . ?
C9D C10D C1D O41 -177.6(5) . . . . ?
C9D C10D C1D C2D 4.1(9) . . . . ?
C9D C10D C11D C20D 126.1(6) . . . . ?
C9D C10D C11D C12D -58.7(9) . . . . ?
C9D C4D C3D C2D 1.0(10) . . . . ?
C9D C4D C5D C6D -2.1(10) . . . . ?
C9D C8D C7D C6D 0.1(14) . . . . ?
C17H C12H C13H C14H -0.7(12) . . . . ?
C17H C12H C11H C10H 175.6(6) . . . . ?
C17H C12H C11H C20H -5.7(9) . . . . ?
C17H C18H C19H C20H -2.6(12) . . . . ?
C17H C16H C15H C14H -0.6(17) . . . . ?
C12B C17B C18B C19B 1.5(12) . . . . ?
C12B C17B C16B C15B -1.0(13) . . . . ?
C12B C13B C14B C15B -1.2(13) . . . . ?
C10E C1E C2E C3E -2.1(11) . . . . ?
C10E C9E C4E C3E 1.5(9) . . . . ?
C10E C9E C4E C5E 179.5(7) . . . . ?
C10E C9E C8E C7E 179.2(7) . . . . ?
C1D C10D C9D C4D -6.1(9) . . . . ?
C1D C10D C9D C8D 171.6(6) . . . . ?
C1D C10D C11D C20D -52.9(8) . . . . ?
C1D C10D C11D C12D 122.3(6) . . . . ?
C10C C1C C2C C3C -1.8(10) . . . . ?
C10C C11C C12C C17C 172.0(6) . . . . ?
C10C C11C C12C C13C -10.7(9) . . . . ?
C10C C9C C4C C3C 4.2(9) . . . . ?
C10C C9C C4C C5C 178.2(6) . . . . ?
C10C C9C C8C C7C -177.4(6) . . . . ?
C4D C9D C8D C7D -2.8(11) . . . . ?
C4D C3D C2D C1D -3.1(10) . . . . ?
C4D C5D C6D C7D -0.6(12) . . . . ?
C1F C2F C3F C4F -4.4(10) . . . . ?
C4A C9A C8A C7A -3.1(11) . . . . ?
C4A C5A C6A C7A -3.6(15) . . . . ?
C12G C11G C10G C1G 126.2(6) . . . . ?
C12G C11G C10G C9G -55.8(9) . . . . ?
C12G C17G C18G C19G 3.4(10) . . . . ?
C12G C17G C16G C15G -4.5(10) . . . . ?
C12G C13G C14G C15G -0.2(14) . . . . ?
C13A C12A C11A C10A -5.5(9) . . . . ?
C13A C12A C11A C20A 171.5(6) . . . . ?
C13A C12A C17A C18A -176.0(6) . . . . ?
C13A C12A C17A C16A 3.6(9) . . . . ?
C11A C12A C13A C14A -178.5(6) . . . . ?
C11A C12A C17A C18A 0.1(8) . . . . ?
C11A C12A C17A C16A 179.7(6) . . . . ?
C11A C10A C9A C4A 176.6(5) . . . . ?
C11A C10A C9A C8A -5.8(9) . . . . ?
C11A C20A C19A C18A -0.8(10) . . . . ?
C10A C1A C2A C3A 0.8(9) . . . . ?
C10A C11A C20A O12 2.5(8) . . . . ?
C10A C11A C20A C19A -178.0(5) . . . . ?
C10A C9A C8A C7A 179.3(7) . . . . ?
C20A C11A C10A C1A -50.6(7) . . . . ?
C20A C11A C10A C9A 127.8(6) . . . . ?
C20A C19A C18A C17A -3.8(10) . . . . ?
C17A C12A C13A C14A -2.5(10) . . . . ?
C17A C12A C11A C10A 178.6(5) . . . . ?
C17A C12A C11A C20A -4.3(8) . . . . ?
C17A C16A C15A C14A 0.4(12) . . . . ?
C20F C11F C12F C17F -5.2(9) . . . . ?
C20F C11F C12F C13F 172.2(6) . . . . ?
C20F C11F C10F C1F -51.5(8) . . . . ?
C20F C11F C10F C9F 124.5(7) . . . . ?
C12H C17H C18H C19H 0.8(12) . . . . ?
C12H C17H C16H C15H -0.9(14) . . . . ?
C12H C13H C14H C15H -0.8(15) . . . . ?
C12H C11H C20H O82 -177.4(6) . . . . ?
C12H C11H C20H C19H 4.1(10) . . . . ?
C17G C12G C13G C14G -2.3(11) . . . . ?
C17G C16G C15G C14G 1.9(12) . . . . ?
C20B C19B C18B C17B -2.3(12) . . . . ?
C9A C4A C3A C2A 1.4(10) . . . . ?
C9A C4A C5A C6A -1.2(12) . . . . ?
C9A C8A C7A C6A -1.7(14) . . . . ?
C20D C11D C12D C17D -6.3(9) . . . . ?
C20D C11D C12D C13D 170.7(6) . . . . ?
C20D C19D C18D C17D -3.2(11) . . . . ?
C9H C10H C1H O81 -176.0(5) . . . . ?
C9H C10H C1H C2H 4.9(9) . . . . ?
C9H C10H C11H C12H -57.6(9) . . . . ?
C9H C10H C11H C20H 123.7(7) . . . . ?
C9H C4H C3H C2H 2.1(11) . . . . ?
C9H C4H C5H C6H -1.3(14) . . . . ?
C9H C8H C7H C6H 0.4(16) . . . . ?
C1E C10E C9E C4E -3.3(9) . . . . ?
C1E C10E C9E C8E 174.3(6) . . . . ?
C1E C10E C11E C20E -50.6(8) . . . . ?
C1E C10E C11E C12E 125.5(7) . . . . ?
C1E C2E C3E C4E 0.1(12) . . . . ?
C4B C9B C8B C7B -1.5(10) . . . . ?
C4B C3B C2B C1B -1.7(11) . . . . ?
C11C C20C C19C C18C -0.8(10) . . . . ?
C11C C10C C9C C4C 176.8(5) . . . . ?
C11C C10C C9C C8C -4.1(9) . . . . ?
C11C C12C C13C C14C -179.4(7) . . . . ?
C9E C10E C1E O51 -179.7(6) . . . . ?
C9E C10E C1E C2E 3.6(10) . . . . ?
C9E C10E C11E C20E 124.0(7) . . . . ?
C9E C10E C11E C12E -59.9(9) . . . . ?
C9E C4E C3E C2E 0.2(11) . . . . ?
C9E C4E C5E C6E -0.1(12) . . . . ?
C9E C8E C7E C6E 3.0(12) . . . . ?
C18G C17G C16G C15G 175.2(7) . . . . ?
C17B C12B C11B C20B -5.6(9) . . . . ?
C17B C12B C11B C10B 178.3(6) . . . . ?
C17B C12B C13B C14B -1.3(11) . . . . ?
C17B C16B C15B C14B -1.5(15) . . . . ?
C10G C11G C12G C17G 176.3(6) . . . . ?
C10G C11G C12G C13G -8.0(10) . . . . ?
C10G C9G C8G C7G -177.5(7) . . . . ?
C18A C17A C16A C15A 177.0(7) . . . . ?
C2C C1C C10C C11C -177.8(6) . . . . ?
C2C C1C C10C C9C 6.0(9) . . . . ?
C17C C12C C13C C14C -2.0(10) . . . . ?
C17C C16C C15C C14C -0.8(12) . . . . ?
C2F C1F C10F C11F -179.7(6) . . . . ?
C2F C1F C10F C9F 4.1(9) . . . . ?
C4E C9E C8E C7E -3.2(10) . . . . ?
C4E C5E C6E C7E -0.3(14) . . . . ?
C10H C9H C4H C3H 1.8(10) . . . . ?
C10H C9H C4H C5H -179.9(7) . . . . ?
C10H C9H C8H C7H -179.6(8) . . . . ?
C10H C11H C20H O82 1.3(9) . . . . ?
C10H C11H C20H C19H -177.1(6) . . . . ?
C10B C1B C2B C3B -1.5(10) . . . . ?
C10B C9B C8B C7B -178.6(7) . . . . ?
C17D C12D C13D C14D 1.5(10) . . . . ?
C17D C16D C15D C14D 1.3(12) . . . . ?
C4F C9F C10F C1F -4.1(9) . . . . ?
C4F C9F C10F C11F 179.8(6) . . . . ?
C4F C9F C8F C7F -1.0(13) . . . . ?
C4F C5F C6F C7F 1.6(15) . . . . ?
C12C C17C C18C C19C 3.0(10) . . . . ?
C12C C17C C16C C15C -2.7(10) . . . . ?
C12C C13C C14C C15C -1.4(13) . . . . ?
C11B C12B C17B C18B 2.5(10) . . . . ?
C11B C12B C17B C16B -178.8(6) . . . . ?
C11B C12B C13B C14B 179.9(7) . . . . ?
C11B C20B C19B C18B -1.1(11) . . . . ?
C11B C10B C1B O21 -1.1(8) . . . . ?
C11B C10B C1B C2B -179.8(6) . . . . ?
C11B C10B C9B C4B 179.9(5) . . . . ?
C11B C10B C9B C8B -3.1(9) . . . . ?
C9C C10C C11C C20C 124.0(6) . . . . ?
C9C C10C C11C C12C -56.3(8) . . . . ?
C9C C4C C3C C2C 0.0(10) . . . . ?
C9C C4C C5C C6C 0.1(10) . . . . ?
C16A C17A C18A C19A -175.6(7) . . . . ?
C16A C15A C14A C13A 0.7(13) . . . . ?
C13B C12B C17B C18B -176.3(7) . . . . ?
C13B C12B C17B C16B 2.4(10) . . . . ?
C13B C12B C11B C20B 173.2(6) . . . . ?
C13B C12B C11B C10B -2.9(9) . . . . ?
C13B C14B C15B C16B 2.6(15) . . . . ?
C18F C17F C16F C15F 176.1(7) . . . . ?
C19C C20C C11C C10C -173.2(6) . . . . ?
C19C C20C C11C C12C 7.0(9) . . . . ?
C19F C20F C11F C12F 5.0(9) . . . . ?
C19F C20F C11F C10F -178.0(6) . . . . ?
C19F C18F C17F C12F 1.7(11) . . . . ?
C19F C18F C17F C16F -174.6(7) . . . . ?
C3D C4D C5D C6D 175.7(7) . . . . ?
C12E C17E C18E C19E 2.7(11) . . . . ?
C12E C17E C16E C15E -1.7(12) . . . . ?
C12E C13E C14E C15E -1.7(14) . . . . ?
C11D C10D C9D C4D 174.9(6) . . . . ?
C11D C10D C9D C8D -7.4(10) . . . . ?
C11D C10D C1D O41 1.5(8) . . . . ?
C11D C10D C1D C2D -176.8(6) . . . . ?
C11D C20D C19D C18D -0.3(11) . . . . ?
C11D C12D C13D C14D -175.6(6) . . . . ?
C12D C17D C18D C19D 1.8(11) . . . . ?
C12D C17D C16D C15D -3.6(11) . . . . ?
C2A C1A C10A C11A -178.3(5) . . . . ?
C2A C1A C10A C9A 3.2(9) . . . . ?
C1B C10B C11B C12B 126.3(6) . . . . ?
C1B C10B C11B C20B -49.8(8) . . . . ?
C1B C10B C9B C4B -4.7(8) . . . . ?
C1B C10B C9B C8B 172.3(6) . . . . ?
C11F C20F C19F C18F -1.4(11) . . . . ?
C11F C12F C17F C18F 2.0(9) . . . . ?
C11F C12F C17F C16F 178.4(6) . . . . ?
C11F C12F C13F C14F -177.3(7) . . . . ?
C4G C9G C8G C7G -2.4(11) . . . . ?
C4G C5G C6G C7G -1.8(14) . . . . ?
C12F C11F C10F C1F 125.4(6) . . . . ?
C12F C11F C10F C9F -58.6(9) . . . . ?
C12F C17F C16F C15F -0.3(11) . . . . ?
C12F C13F C14F C15F -1.6(13) . . . . ?
C9B C4B C3B C2B 1.5(10) . . . . ?
C9B C4B C5B C6B -1.5(11) . . . . ?
C9B C10B C11B C12B -58.4(8) . . . . ?
C9B C10B C11B C20B 125.5(6) . . . . ?
C9B C10B C1B O21 -176.6(5) . . . . ?
C9B C10B C1B C2B 4.7(9) . . . . ?
C17F C18F C19F C20F -2.1(11) . . . . ?
C17F C12F C13F C14F 0.1(11) . . . . ?
C17F C16F C15F C14F -1.2(12) . . . . ?
C7C C6C C5C C4C 0.0(12) . . . . ?
C3A C4A C9A C10A 2.8(9) . . . . ?
C3A C4A C9A C8A -174.9(6) . . . . ?
C3A C4A C5A C6A 178.2(8) . . . . ?
C9F C4F C3F C2F 4.2(10) . . . . ?
C9F C4F C5F C6F -4.0(12) . . . . ?
C9F C8F C7F C6F -1.4(16) . . . . ?
C13G C12G C17G C18G -175.1(6) . . . . ?
C13G C12G C17G C16G 4.5(9) . . . . ?
C13G C14G C15G C16G 0.4(14) . . . . ?
C10F C1F C2F C3F 0.2(10) . . . . ?
C10F C11F C12F C17F 177.8(6) . . . . ?
C10F C11F C12F C13F -4.7(10) . . . . ?
C10F C9F C8F C7F -176.3(9) . . . . ?
C1G C2G C3G C4G -3.4(10) . . . . ?
C1G C10G C9G C4G -6.1(8) . . . . ?
C1G C10G C9G C8G 169.0(6) . . . . ?
C4C C9C C8C C7C 1.7(10) . . . . ?
C19D C20D C11D C10D -179.5(6) . . . . ?
C19D C20D C11D C12D 5.1(9) . . . . ?
C17E C12E C11E C10E 179.1(6) . . . . ?
C17E C12E C11E C20E -4.6(9) . . . . ?
C17E C12E C13E C14E 0.0(11) . . . . ?
C17E C18E C19E C20E -2.2(12) . . . . ?
C17E C16E C15E C14E 0.1(13) . . . . ?
C9G C10G C1G O71 -176.5(5) . . . . ?
C9G C10G C1G C2G 5.9(9) . . . . ?
C9G C4G C5G C6G -1.3(12) . . . . ?
C9G C4G C3G C2G 2.9(10) . . . . ?
C9G C8G C7G C6G -0.7(12) . . . . ?
C11E C10E C1E O51 -4.8(9) . . . . ?
C11E C10E C1E C2E 178.5(6) . . . . ?
C11E C10E C9E C4E -177.9(6) . . . . ?
C11E C10E C9E C8E -0.3(9) . . . . ?
C11E C20E C19E C18E -2.0(11) . . . . ?
C11E C12E C17E C18E 0.8(10) . . . . ?
C11E C12E C17E C16E 177.8(6) . . . . ?
C11E C12E C13E C14E -176.0(7) . . . . ?
C18C C17C C12C C11C 3.5(9) . . . . ?
C18C C17C C12C C13C -173.9(6) . . . . ?
C18C C17C C16C C15C 175.2(7) . . . . ?
C1H C2H C3H C4H -2.5(11) . . . . ?
C1H C10H C11H C12H 127.0(7) . . . . ?
C1H C10H C11H C20H -51.6(8) . . . . ?
C8C C9C C4C C3C -174.9(6) . . . . ?
C8C C9C C4C C5C -1.0(9) . . . . ?
C8C C7C C6C C5C 0.7(12) . . . . ?
C4H C9H C10H C1H -5.2(9) . . . . ?
C4H C9H C10H C11H 179.4(6) . . . . ?
C4H C9H C8H C7H -2.3(13) . . . . ?
C4H C5H C6H C7H -0.6(17) . . . . ?
C18E C17E C16E C15E 175.3(8) . . . . ?
C3F C4F C9F C10F 0.2(9) . . . . ?
C3F C4F C9F C8F -175.3(7) . . . . ?
C3F C4F C5F C6F 174.9(8) . . . . ?
C8D C9D C4D C3D -174.1(6) . . . . ?
C8D C9D C4D C5D 3.8(9) . . . . ?
C8D C7D C6D C5D 1.6(14) . . . . ?
C18D C17D C12D C11D 3.0(9) . . . . ?
C18D C17D C12D C13D -174.2(6) . . . . ?
C18D C17D C16D C15D 172.8(7) . . . . ?
C13E C12E C17E C18E -175.4(7) . . . . ?
C13E C12E C17E C16E 1.6(10) . . . . ?
C13E C12E C11E C10E -4.9(10) . . . . ?
C13E C12E C11E C20E 171.4(6) . . . . ?
C13E C14E C15E C16E 1.6(15) . . . . ?
C19E C20E C11E C10E -178.2(6) . . . . ?
C19E C20E C11E C12E 5.4(10) . . . . ?
C19B C20B C11B C12B 5.0(9) . . . . ?
C19B C20B C11B C10B -178.7(6) . . . . ?
C3H C2H C1H O81 179.8(6) . . . . ?
C3H C2H C1H C10H -1.1(10) . . . . ?
C3H C4H C5H C6H 176.9(10) . . . . ?
C13F C12F C17F C18F -175.6(7) . . . . ?
C13F C12F C17F C16F 0.8(9) . . . . ?
C13F C14F C15F C16F 2.2(13) . . . . ?
C3B C4B C9B C10B 1.8(9) . . . . ?
C3B C4B C9B C8B -175.4(6) . . . . ?
C3B C4B C5B C6B 176.2(7) . . . . ?
C16G C17G C18G C19G -176.3(7) . . . . ?
C8E C9E C4E C3E -176.2(6) . . . . ?
C8E C9E C4E C5E 1.8(10) . . . . ?
C8E C7E C6E C5E -1.1(14) . . . . ?
C13H C12H C11H C10H -4.8(10) . . . . ?
C13H C12H C11H C20H 173.9(7) . . . . ?
C13H C14H C15H C16H 1.5(17) . . . . ?
C11H C12H C13H C14H 179.7(8) . . . . ?
C11H C10H C1H O81 -0.4(9) . . . . ?
C11H C10H C1H C2H -179.5(6) . . . . ?
C11H C20H C19H C18H 0.0(12) . . . . ?
C13C C14C C15C C16C 2.8(13) . . . . ?
C3C C4C C5C C6C 174.1(7) . . . . ?
C5D C4D C3D C2D -176.8(7) . . . . ?
C7B C6B C5B C4B -0.2(12) . . . . ?
C18B C17B C16B C15B 177.6(9) . . . . ?
C16D C17D C12D C11D 179.4(6) . . . . ?
C16D C17D C12D C13D 2.3(9) . . . . ?
C16D C17D C18D C19D -174.6(7) . . . . ?
C16E C17E C18E C19E -174.3(8) . . . . ?
C6C C7C C8C C9C -1.6(11) . . . . ?
C6B C7B C8B C9B -0.2(12) . . . . ?
C8H C9H C10H C1H 172.1(7) . . . . ?
C8H C9H C10H C11H -3.3(10) . . . . ?
C8H C9H C4H C3H -175.6(7) . . . . ?
C8H C9H C4H C5H 2.7(11) . . . . ?
C8H C7H C6H C5H 1.1(18) . . . . ?
C5B C4B C9B C10B 179.5(6) . . . . ?
C5B C4B C9B C8B 2.3(9) . . . . ?
C5B C4B C3B C2B -176.2(7) . . . . ?
C5A C4A C9A C10A -177.8(6) . . . . ?
C5A C4A C9A C8A 4.6(10) . . . . ?
C5A C4A C3A C2A -178.0(7) . . . . ?
C5A C6A C7A C8A 5.1(15) . . . . ?
C3E C4E C5E C6E 177.8(8) . . . . ?
C5G C4G C9G C10G 178.7(6) . . . . ?
C5G C4G C9G C8G 3.4(10) . . . . ?
C5G C4G C3G C2G -173.8(7) . . . . ?
C5G C6G C7G C8G 2.9(14) . . . . ?
C3G C2G C1G O71 -178.8(6) . . . . ?
C3G C2G C1G C10G -1.1(10) . . . . ?
C3G C4G C9G C10G 2.0(9) . . . . ?
C3G C4G C9G C8G -173.4(6) . . . . ?
C3G C4G C5G C6G 175.4(8) . . . . ?
C5C C4C C3C C2C -173.8(7) . . . . ?
C8F C9F C10F C1F 171.1(7) . . . . ?
C8F C9F C10F C11F -4.9(10) . . . . ?
C8F C7F C6F C5F 1.1(17) . . . . ?
C8B C7B C6B C5B 1.1(13) . . . . ?
C18H C17H C12H C13H -176.3(7) . . . . ?
C18H C17H C12H C11H 3.4(11) . . . . ?
C18H C17H C16H C15H 176.9(10) . . . . ?
C16B C17B C18B C19B -177.2(8) . . . . ?
C13D C14D C15D C16D 2.5(12) . . . . ?
C16C C17C C12C C11C -178.6(6) . . . . ?
C16C C17C C12C C13C 4.0(9) . . . . ?
C16C C17C C18C C19C -174.9(7) . . . . ?
C5H C4H C3H C2H -176.2(8) . . . . ?
C16H C17H C12H C13H 1.5(11) . . . . ?
C16H C17H C12H C11H -178.8(7) . . . . ?
C16H C17H C18H C19H -176.9(8) . . . . ?
C5F C4F C9F C10F 179.1(6) . . . . ?
C5F C4F C9F C8F 3.6(10) . . . . ?
C5F C4F C3F C2F -174.7(7) . . . . ?
C5E C4E C3E C2E -177.8(8) . . . . ?
C15D C14D C13D C12D -3.8(11) . . . . ?

loop_
_exptl_oxdiff_crystal_face_indexfrac_h
_exptl_oxdiff_crystal_face_indexfrac_k
_exptl_oxdiff_crystal_face_indexfrac_l
_exptl_oxdiff_crystal_face_x
_exptl_oxdiff_crystal_face_y
_exptl_oxdiff_crystal_face_z
0.4879 -6.7913 13.7015 0.0765 0.3142 0.9463
-5.7429 -2.2857 10.5509 -0.1396 -0.5876 0.7970
-7.2191 1.4637 4.1998 -0.2156 -0.9027 0.3724
-0.5830 6.8146 -13.6546 -0.0793 -0.3262 -0.9420
6.8148 -4.4496 2.4465 0.2319 0.9682 0.0938
0.0000 -5.0000 3.0000 0.3225 -0.0307 0.2893
-0.0000 5.0000 -3.0000 -0.3225 0.0307 -0.2893
1.0000 -1.0000 -5.0000 0.2629 -0.0244 -0.2923
-1.0000 3.0000 5.0000 -0.4364 0.0721 0.2469
3.0000 -3.0000 -5.0000 0.4178 0.2220 -0.2911
1.0000 -1.0000 -0.0000 0.0774 0.1232 0.0006
-1.0000 -0.0001 -5.0000 0.1947 -0.2946 -0.2709

loop_
_smtbx_masks_void_nr
_smtbx_masks_void_average_x
_smtbx_masks_void_average_y
_smtbx_masks_void_average_z
_smtbx_masks_void_volume
_smtbx_masks_void_count_electrons
_smtbx_masks_void_content
1 -0.116 0.088 0.655 11.7 0.5 '1.5 C3H6O'
2 0.002 0.405 0.544 168.4 49.1 '1.5 acetone'
3 -0.018 0.567 0.085 16.8 0.0 ?
